data_7034497
loop_
_publ_author_name
'Dinca, Alina S.'
'Shova, Sergiu'
'Ion, Adrian E.'
'Maxim, Catalin'
'Lloret, Francesc'
'Julve, Miguel'
'Andruh, Marius'

_publ_section_title
;
 Ascorbic acid decomposition into oxalate ions: a simple synthetic route
 towards oxalato-bridged heterometallic 3d-4f clusters.
;
_journal_issue 16
_journal_name_full 'Dalton transactions (Cambridge, England : 2003)'
_journal_page_first 7148
_journal_page_last 7151
_journal_paper_doi 10.1039/c5dt00778j
_journal_volume 44
_journal_year 2015
_chemical_formula_moiety 'C138 H138 Eu6 N12 O60 Zn6'
_chemical_formula_sum 'C141 H165.6 Eu6 N13 O71.3 Zn6'
_chemical_formula_weight 4487.25
_chemical_name_systematic
;
 ? 
;
_space_group_crystal_system monoclinic
_space_group_IT_number 14
_space_group_name_Hall '-P 2yn'
_space_group_name_H-M_alt 'P 1 21/n 1'
_symmetry_space_group_name_Hall '-P 2yn'
_symmetry_space_group_name_H-M 'P 1 21/n 1'
_atom_sites_solution_hydrogens geom
_atom_sites_solution_primary direct
_atom_sites_solution_secondary difmap
_audit_creation_date 2015-03-16
_audit_creation_method
;
Olex2 1.2
(compiled 2015.01.26 svn.r3150 for OlexSys, GUI svn.r4998)
;
_audit_update_record
;
2015-03-19 deposited with the CCDC.
2015-03-20 downloaded from the CCDC.
;
_cell_angle_alpha 90.00
_cell_angle_beta 91.157(7)
_cell_angle_gamma 90.00
_cell_formula_units_Z 2
_cell_length_a 15.3521(11)
_cell_length_b 26.8468(17)
_cell_length_c 24.981(2)
_cell_measurement_reflns_used 3494
_cell_measurement_temperature 173.00(14)
_cell_measurement_theta_max 18.4030
_cell_measurement_theta_min 1.5300
_cell_volume 10293.9(13)
_computing_cell_refinement
;
CrysAlisPro, Agilent Technologies,
Version 1.171.36.32 (release 02-08-2013 CrysAlis171 .NET)
(compiled Aug  2 2013,16:46:58)
;
_computing_data_collection
;
CrysAlisPro, Agilent Technologies,
Version 1.171.36.32 (release 02-08-2013 CrysAlis171 .NET)
(compiled Aug  2 2013,16:46:58)
;
_computing_data_reduction
;
CrysAlisPro, Agilent Technologies,
Version 1.171.36.32 (release 02-08-2013 CrysAlis171 .NET)
(compiled Aug  2 2013,16:46:58)
;
_computing_molecular_graphics 'Olex2 (Dolomanov et al., 2009)'
_computing_publication_material 'Olex2 (Dolomanov et al., 2009)'
_computing_structure_refinement 'ShelXL (Sheldrick, 2008)'
_computing_structure_solution 'SIR2004 (Burla et al., 2007)'
_diffrn_ambient_temperature 173.00(14)
_diffrn_detector_area_resol_mean 16.1593
_diffrn_measured_fraction_theta_full 0.995
_diffrn_measured_fraction_theta_max 0.995
_diffrn_measurement_details
;
  1 omega  -23.00   25.00   1.0000  160.0000
omega____ theta____ kappa____ phi______ frames
    -      -17.1690  -99.0000  -30.0000 48

  2 omega  -53.00   34.00   1.0000  160.0000
omega____ theta____ kappa____ phi______ frames
    -       19.6690  -38.0000   30.0000 87

  3 omega  -49.00  -13.00   1.0000  160.0000
omega____ theta____ kappa____ phi______ frames
    -       19.6690  -57.0000  150.0000 36

  4 omega   12.00   38.00   1.0000  160.0000
omega____ theta____ kappa____ phi______ frames
    -       19.6690  -57.0000  150.0000 26

  5 omega   -6.00   23.00   1.0000  160.0000
omega____ theta____ kappa____ phi______ frames
    -       19.6690  102.0000  174.0838 29
;
_diffrn_measurement_device_type 'Xcalibur, Eos'
_diffrn_measurement_method '\w scans'
_diffrn_orient_matrix_UB_11 0.0339840000
_diffrn_orient_matrix_UB_12 0.0178737000
_diffrn_orient_matrix_UB_13 0.0005802000
_diffrn_orient_matrix_UB_21 0.0090451000
_diffrn_orient_matrix_UB_22 -0.0054102000
_diffrn_orient_matrix_UB_23 -0.0271291000
_diffrn_orient_matrix_UB_31 -0.0299813000
_diffrn_orient_matrix_UB_32 0.0186929000
_diffrn_orient_matrix_UB_33 -0.0083673000
_diffrn_radiation_monochromator graphite
_diffrn_radiation_type MoK\a
_diffrn_radiation_wavelength 0.71073
_diffrn_reflns_av_R_equivalents 0.1549
_diffrn_reflns_av_unetI/netI 0.3470
_diffrn_reflns_limit_h_max 20
_diffrn_reflns_limit_h_min -19
_diffrn_reflns_limit_k_max 33
_diffrn_reflns_limit_k_min -35
_diffrn_reflns_limit_l_max 26
_diffrn_reflns_limit_l_min -32
_diffrn_reflns_number 47068
_diffrn_reflns_theta_full 26.37
_diffrn_reflns_theta_max 26.37
_diffrn_reflns_theta_min 2.56
_diffrn_source 'Enhance (Mo) X-ray Source'
_exptl_absorpt_coefficient_mu 2.562
_exptl_absorpt_correction_T_max 1.00000
_exptl_absorpt_correction_T_min 0.66048
_exptl_absorpt_correction_type multi-scan
_exptl_absorpt_process_details
;
CrysAlisPro, Agilent Technologies,
Version 1.171.36.32 (release 02-08-2013 CrysAlis171 .NET)
(compiled Aug  2 2013,16:46:58)
Empirical absorption correction using spherical harmonics,
 implemented in SCALE3 ABSPACK scaling algorithm.
;
_exptl_crystal_colour 'clear light colourless'
_exptl_crystal_colour_lustre clear
_exptl_crystal_colour_modifier light
_exptl_crystal_colour_primary colourless
_exptl_crystal_density_diffrn 1.448
_exptl_crystal_density_method 'not measured'
_exptl_crystal_description prism
_exptl_crystal_F_000 4462
_exptl_crystal_size_max 0.1
_exptl_crystal_size_mid 0.04
_exptl_crystal_size_min 0.04
_refine_diff_density_max 2.035
_refine_diff_density_min -1.132
_refine_diff_density_rms 0.123
_refine_ls_extinction_method none
_refine_ls_goodness_of_fit_ref 0.824
_refine_ls_hydrogen_treatment constr
_refine_ls_matrix_type full
_refine_ls_number_parameters 927
_refine_ls_number_reflns 20931
_refine_ls_number_restraints 58
_refine_ls_restrained_S_all 0.824
_refine_ls_R_factor_all 0.2110
_refine_ls_R_factor_gt 0.0864
_refine_ls_shift/su_max 0.002
_refine_ls_shift/su_mean 0.000
_refine_ls_structure_factor_coef Fsqd
_refine_ls_weighting_details 'calc w=1/[\s^2^(Fo^2^)+(0.0083P)^2^+0.0000P] where P=(Fo^2^+2Fc^2^)/3'
_refine_ls_weighting_scheme calc
_refine_ls_wR_factor_gt 0.1145
_refine_ls_wR_factor_ref 0.1376
_reflns_number_gt 6731
_reflns_number_total 20931
_reflns_threshold_expression >2sigma(I)
_cod_data_source_file c5dt00778j2.cif
_cod_data_source_block shi_2428_maan
_cod_depositor_comments 'Adding full bibliography for 7034494--7034500.cif.'
_cod_original_cell_volume 10293.7(13)
_cod_original_formula_sum 'C141 H165.60 Eu6 N13 O71.30 Zn6'
_cod_database_code 7034497
_chemical_oxdiff_formula 'C100 H40 N4 O30 Zn6 Eu6'
_chemical_oxdiff_usercomment Zn_Eu
_reflns_odcompleteness_completeness 99.93
_reflns_odcompleteness_iscentric 1
_reflns_odcompleteness_theta 26.32
_olex2_refinement_description
;
1. Fixed Uiso
 At 1.2 times of:
  All C(H) groups, All C(H,H) groups
 At 1.5 times of:
  All C(H,H,H) groups
2. Restrained distances
 H8-H9A
 2 with sigma of 0.01
 O25-C64 \\sim O26-C64 \\sim O29-C68 \\sim O30-C68 \\sim O28-C66 \\sim O27-C66
 with sigma of 0.01
 C67-C66 \\sim C69-C68 \\sim C65-C64
 with sigma of 0.01
 C11-C10 \\sim C9-C10
 with sigma of 0.01
 N2-C11 \\sim N1-C9
 with sigma of 0.01
 C13-C12 \\sim C8-C6
 with sigma of 0.01
3. Uiso/Uaniso restraints and constraints
C8 \\sim C9 \\sim C10 \\sim C11 \\sim N1: within 1.7A with sigma of 0.04 and
sigma for terminal atoms of 0.08
Uanis(C20) \\sim Ueq, Uanis(O12) \\sim Ueq: with sigma of 0.01 and sigma for
terminal atoms of 0.02
4.a Secondary CH2 refined with riding coordinates:
 C9(H9A,H9B), C10(H10A,H10B), C11(H11A,H11B), C34(H34A,H34B), C35(H35A,H35B),
 C36(H36A,H36B), C53(H53A,H53B), C54(H54A,H54B), C55(H55A,H55B)
4.b Aromatic/amide H refined with riding coordinates:
 C3(H3), C4(H4), C5(H5), C8(H8), C12(H12), C14(H14), C15(H15), C16(H16),
 C30(H30), C29(H29), C28(H28), C33(H33), C37(H37), C41(H41), C40(H40), C39(H39),
  C47(H47), C48(H48), C49(H49), C52(H52), C56(H56), C58(H58), C59(H59), C60(H60)
4.c Fitted hexagon refined as free rotating group:
 C6(C7,C2,C3,C4,C5), C14(C15,C16,C17,C18,C13), C30(C29,C28,C27,C32,C31),
 C38(C43,C42,C41,C40,C39), C51(C46,C47,C48,C49,C50), C62(C57,C58,C59,C60,C61)
4.d Idealised Me refined as rotating group:
 C1(H1A,H1B,H1C), C19(H19A,H19B,H19C), C26(H26A,H26B,H26C), C44(H44A,H44B,
 H44C), C45(H45A,H45B,H45C), C63(H63A,H63B,H63C), C65(H65A,H65B,H65C), C67(H67A,
 H67B,H67C), C69(H69A,H69B,H69C)
;
_olex2_submission_special_instructions 'No special instructions were received'

loop_
_space_group_symop_id
_space_group_symop_operation_xyz
1 'x, y, z'
2 '-x+1/2, y+1/2, -z+1/2'
3 '-x, -y, -z'
4 'x-1/2, -y-1/2, z-1/2'

loop_
_atom_site_label
_atom_site_type_symbol
_atom_site_fract_x
_atom_site_fract_y
_atom_site_fract_z
_atom_site_U_iso_or_equiv
_atom_site_adp_type
_atom_site_occupancy
_atom_site_calc_flag
_atom_site_refinement_flags_posn
_atom_site_refinement_flags_adp
C1 C 1.0805(6) 0.5386(3) 0.4072(4) 0.060(3) Uani 1 d . .
H1A H 1.1122 0.5570 0.4342 0.091 Uiso 1 calc GR .
H1B H 1.1095 0.5075 0.4008 0.091 Uiso 1 calc GR .
H1C H 1.0225 0.5322 0.4192 0.091 Uiso 1 calc GR .
C6 C 1.2237(8) 0.6299(3) 0.2717(3) 0.082(5) Uani 1 d D .
C7 C 1.1491(5) 0.6150(3) 0.2979(4) 0.076(5) Uani 1 d G .
C2 C 1.1529(6) 0.5757(3) 0.3341(3) 0.073(4) Uani 1 d G .
C3 C 1.2313(9) 0.5513(3) 0.3441(3) 0.086(5) Uani 1 d G .
H3 H 1.2339 0.5250 0.3684 0.104 Uiso 1 calc R .
C4 C 1.3060(6) 0.5661(4) 0.3179(4) 0.105(5) Uani 1 d G .
H4 H 1.3585 0.5498 0.3246 0.126 Uiso 1 calc R .
C5 C 1.3022(6) 0.6054(4) 0.2817(4) 0.095(5) Uani 1 d G .
H5 H 1.3522 0.6154 0.2642 0.114 Uiso 1 calc R .
C8 C 1.2291(10) 0.6728(4) 0.2313(5) 0.090(5) Uani 1 d D U
H8 H 1.2836 0.6833 0.2203 0.108 Uiso 1 calc DR .
C9 C 1.1862(10) 0.7397(4) 0.1794(6) 0.121(6) Uani 1 d D U
H9A H 1.2491 0.7431 0.1797 0.146 Uiso 1 calc DR .
H9B H 1.1614 0.7698 0.1942 0.146 Uiso 1 calc R .
C10 C 1.1516(10) 0.7313(5) 0.1220(6) 0.124(6) Uani 1 d D U
H10A H 1.1663 0.6978 0.1108 0.148 Uiso 1 calc R .
H10B H 1.1799 0.7544 0.0982 0.148 Uiso 1 calc R .
C11 C 1.0521(11) 0.7384(5) 0.1171(7) 0.174(9) Uani 1 d D U
H11A H 1.0351 0.7689 0.1348 0.209 Uiso 1 calc R .
H11B H 1.0344 0.7406 0.0796 0.209 Uiso 1 calc R .
C12 C 0.9463(8) 0.6754(5) 0.1138(7) 0.103(6) Uani 1 d D .
H12 H 0.9350 0.6901 0.0807 0.124 Uiso 1 calc R .
C14 C 0.8369(7) 0.6110(4) 0.0882(3) 0.107(5) Uani 1 d . .
H14 H 0.8422 0.6218 0.0530 0.129 Uiso 1 calc R .
C15 C 0.7766(6) 0.5743(3) 0.1005(4) 0.110(6) Uani 1 d G .
H15 H 0.7417 0.5605 0.0736 0.132 Uiso 1 calc R .
C16 C 0.7687(5) 0.5583(3) 0.1531(4) 0.094(5) Uani 1 d G .
H16 H 0.7284 0.5338 0.1613 0.112 Uiso 1 calc R .
C17 C 0.8210(6) 0.5790(3) 0.1934(3) 0.086(5) Uani 1 d G .
C18 C 0.8812(5) 0.6157(3) 0.1811(3) 0.060(4) Uani 1 d G .
C13 C 0.8892(5) 0.6317(3) 0.1285(4) 0.069(4) Uani 1 d DG .
C19 C 0.7450(7) 0.5342(3) 0.2605(4) 0.070(4) Uani 1 d . .
H19A H 0.7614 0.5005 0.2527 0.105 Uiso 1 calc GR .
H19B H 0.6926 0.5424 0.2409 0.105 Uiso 1 calc GR .
H19C H 0.7351 0.5374 0.2982 0.105 Uiso 1 calc GR .
C20 C 0.9935(7) 0.4908(4) 0.2728(4) 0.051(3) Uani 1 d . U
C21 C 0.9306(7) 0.4817(5) 0.3215(4) 0.046(3) Uani 1 d . .
C22 C 0.8706(9) 0.6307(3) 0.4288(5) 0.055(4) Uani 1 d . .
C23 C 0.7834(8) 0.6294(3) 0.3931(5) 0.047(3) Uani 1 d . .
C24 C 1.1582(9) 0.3956(4) 0.3935(5) 0.057(4) Uani 1 d . .
C25 C 1.1574(8) 0.3389(4) 0.3831(6) 0.056(4) Uani 1 d . .
C26 C 1.2257(9) 0.4194(4) 0.2568(5) 0.110(6) Uani 1 d . .
H26A H 1.2505 0.4261 0.2225 0.165 Uiso 1 calc GR .
H26B H 1.2710 0.4095 0.2816 0.165 Uiso 1 calc GR .
H26C H 1.1978 0.4489 0.2698 0.165 Uiso 1 calc GR .
C30 C 1.2324(8) 0.2535(3) 0.1682(3) 0.093(5) Uani 1 d . .
H30 H 1.2466 0.2251 0.1489 0.111 Uiso 1 calc R .
C29 C 1.2962(5) 0.2887(4) 0.1804(3) 0.095(5) Uani 1 d G .
H29 H 1.3530 0.2838 0.1693 0.113 Uiso 1 calc R .
C28 C 1.2750(6) 0.3311(3) 0.2093(3) 0.090(5) Uani 1 d G .
H28 H 1.3177 0.3546 0.2175 0.108 Uiso 1 calc R .
C27 C 1.1901(7) 0.3384(3) 0.2258(3) 0.064(4) Uani 1 d G .
C32 C 1.1263(5) 0.3032(4) 0.2136(3) 0.058(3) Uani 1 d G .
C31 C 1.1474(6) 0.2608(3) 0.1848(3) 0.075(4) Uani 1 d G .
C33 C 1.0858(10) 0.2248(5) 0.1696(5) 0.077(4) Uani 1 d . .
H33 H 1.1065 0.2000 0.1471 0.092 Uiso 1 calc R .
C34 C 0.9505(10) 0.1799(4) 0.1578(5) 0.110(6) Uani 1 d . .
H34A H 0.9054 0.1951 0.1356 0.132 Uiso 1 calc R .
H34B H 0.9861 0.1595 0.1347 0.132 Uiso 1 calc R .
C35 C 0.9082(9) 0.1467(4) 0.1977(5) 0.083(4) Uani 1 d . .
H35A H 0.9523 0.1352 0.2232 0.099 Uiso 1 calc R .
H35B H 0.8851 0.1177 0.1791 0.099 Uiso 1 calc R .
C36 C 0.8330(8) 0.1718(4) 0.2292(6) 0.095(5) Uani 1 d . .
H36A H 0.7919 0.1868 0.2040 0.114 Uiso 1 calc R .
H36B H 0.8022 0.1466 0.2492 0.114 Uiso 1 calc R .
C37 C 0.8494(9) 0.2002(4) 0.3179(6) 0.089(5) Uani 1 d . .
H37 H 0.8187 0.1714 0.3259 0.107 Uiso 1 calc R .
C38 C 0.8750(6) 0.2304(4) 0.3609(4) 0.098(6) Uani 1 d . .
C43 C 0.9088(6) 0.2783(4) 0.3572(4) 0.087(5) Uani 1 d G .
C42 C 0.9242(5) 0.3062(3) 0.4033(5) 0.090(5) Uani 1 d G .
C41 C 0.9057(6) 0.2862(4) 0.4531(4) 0.109(6) Uani 1 d G .
H41 H 0.9160 0.3049 0.4840 0.131 Uiso 1 calc R .
C40 C 0.8719(6) 0.2384(5) 0.4569(4) 0.131(7) Uani 1 d G .
H40 H 0.8595 0.2250 0.4902 0.157 Uiso 1 calc R .
C39 C 0.8565(6) 0.2104(3) 0.4108(6) 0.154(9) Uani 1 d G .
H39 H 0.8339 0.1784 0.4133 0.185 Uiso 1 calc R .
C44 C 0.9566(7) 0.3880(4) 0.4418(5) 0.081(4) Uani 1 d . .
H44A H 0.9860 0.3723 0.4716 0.121 Uiso 1 calc GR .
H44B H 0.8977 0.3954 0.4512 0.121 Uiso 1 calc GR .
H44C H 0.9862 0.4183 0.4330 0.121 Uiso 1 calc GR .
C45 C 0.8261(7) 0.5229(3) 0.4727(4) 0.061(4) Uani 1 d . .
H45A H 0.8554 0.5300 0.4400 0.092 Uiso 1 calc GR .
H45B H 0.8151 0.4878 0.4752 0.092 Uiso 1 calc GR .
H45C H 0.8620 0.5333 0.5026 0.092 Uiso 1 calc GR .
C51 C 0.5914(6) 0.5503(2) 0.4593(3) 0.057(3) Uani 1 d . .
C46 C 0.6725(5) 0.5316(3) 0.4460(3) 0.049(3) Uani 1 d G .
C47 C 0.6786(5) 0.4932(3) 0.4089(3) 0.079(4) Uani 1 d G .
H47 H 0.7329 0.4806 0.4001 0.095 Uiso 1 calc R .
C48 C 0.6035(7) 0.4736(2) 0.3851(3) 0.103(5) Uani 1 d G .
H48 H 0.6076 0.4479 0.3603 0.124 Uiso 1 calc R .
C49 C 0.5224(5) 0.4924(3) 0.3984(3) 0.093(5) Uani 1 d G .
H49 H 0.4722 0.4793 0.3824 0.111 Uiso 1 calc R .
C50 C 0.5163(4) 0.5307(3) 0.4355(4) 0.060(4) Uani 1 d G .
C52 C 0.4327(8) 0.5464(4) 0.4488(5) 0.064(4) Uani 1 d . .
H52 H 0.3880 0.5251 0.4377 0.077 Uiso 1 calc R .
C53 C 0.3167(8) 0.5937(4) 0.4833(5) 0.071(4) Uani 1 d . .
H53A H 0.3076 0.5951 0.5216 0.085 Uiso 1 calc R .
H53B H 0.2842 0.5655 0.4692 0.085 Uiso 1 calc R .
C54 C 0.2807(8) 0.6410(5) 0.4579(5) 0.085(4) Uani 1 d . .
H54A H 0.3012 0.6435 0.4216 0.102 Uiso 1 calc R .
H54B H 0.2176 0.6390 0.4563 0.102 Uiso 1 calc R .
C55 C 0.3070(9) 0.6867(5) 0.4880(6) 0.101(6) Uani 1 d . .
H55A H 0.2929 0.6826 0.5255 0.121 Uiso 1 calc R .
H55B H 0.2740 0.7149 0.4742 0.121 Uiso 1 calc R .
C56 C 0.4238(8) 0.7411(4) 0.4707(5) 0.066(4) Uani 1 d . .
H56 H 0.3784 0.7627 0.4618 0.079 Uiso 1 calc R .
C62 C 0.5909(8) 0.7366(3) 0.4778(3) 0.077(5) Uani 1 d . .
C57 C 0.5126(6) 0.7612(5) 0.4681(4) 0.104(6) Uani 1 d G .
C58 C 0.5125(7) 0.8118(5) 0.4561(4) 0.131(7) Uani 1 d G .
H58 H 0.4601 0.8283 0.4497 0.158 Uiso 1 calc R .
C59 C 0.5908(9) 0.8377(3) 0.4539(4) 0.181(9) Uani 1 d G .
H59 H 0.5907 0.8716 0.4460 0.217 Uiso 1 calc R .
C60 C 0.6691(7) 0.8130(4) 0.4636(4) 0.109(6) Uani 1 d G .
H60 H 0.7215 0.8304 0.4621 0.131 Uiso 1 calc R .
C61 C 0.6692(6) 0.7625(4) 0.4755(4) 0.077(4) Uani 1 d G .
C63 C 0.8201(8) 0.7581(4) 0.4885(5) 0.106(5) Uani 1 d . .
H63A H 0.8337 0.7686 0.4529 0.159 Uiso 1 calc GR .
H63B H 0.8650 0.7363 0.5019 0.159 Uiso 1 calc GR .
H63C H 0.8163 0.7867 0.5113 0.159 Uiso 1 calc GR .
C64 C 0.9392(10) 0.7336(4) 0.2992(5) 0.107(6) Uani 1 d D .
C65 C 0.9001(12) 0.7792(4) 0.3269(6) 0.221(12) Uani 1 d D .
H65A H 0.9001 0.8071 0.3028 0.331 Uiso 1 calc GR .
H65B H 0.9342 0.7871 0.3584 0.331 Uiso 1 calc GR .
H65C H 0.8414 0.7719 0.3369 0.331 Uiso 1 calc GR .
C66 C 0.8478(8) 0.3538(4) 0.2025(5) 0.084(5) Uani 1 d D .
C67 C 0.7777(9) 0.3811(4) 0.1693(5) 0.121(6) Uani 1 d D .
H67A H 0.7874 0.4164 0.1715 0.182 Uiso 1 calc GR .
H67B H 0.7213 0.3733 0.1828 0.182 Uiso 1 calc GR .
H67C H 0.7807 0.3707 0.1326 0.182 Uiso 1 calc GR .
C68 C 0.5564(6) 0.6348(4) 0.6104(5) 0.065(4) Uani 1 d D .
C69 C 0.5442(8) 0.6294(4) 0.6711(5) 0.114(6) Uani 1 d D .
H69A H 0.5718 0.5993 0.6834 0.171 Uiso 1 calc GR .
H69B H 0.4832 0.6281 0.6785 0.171 Uiso 1 calc GR .
H69C H 0.5702 0.6575 0.6892 0.171 Uiso 1 calc GR .
Eu1 Eu 0.93517(4) 0.60186(2) 0.31010(2) 0.0575(2) Uani 1 d . .
Eu2 Eu 1.01226(4) 0.37425(2) 0.29903(3) 0.0664(2) Uani 1 d . .
Eu3 Eu 0.71767(4) 0.63988(2) 0.51308(2) 0.0573(2) Uani 1 d . .
N1 N 1.1600(8) 0.6950(4) 0.2119(5) 0.098(5) Uani 1 d D U
N2 N 1.0098(9) 0.6948(4) 0.1426(6) 0.122(6) Uani 1 d D .
N3 N 1.0067(7) 0.2206(4) 0.1815(4) 0.074(3) Uani 1 d . .
N4 N 0.8653(7) 0.2091(3) 0.2652(5) 0.078(3) Uani 1 d . .
N5 N 0.4073(7) 0.5859(3) 0.4742(4) 0.063(3) Uani 1 d . .
N6 N 0.4029(8) 0.6974(3) 0.4836(4) 0.077(3) Uani 1 d . .
O1 O 1.0708(6) 0.6366(3) 0.2864(3) 0.084(3) Uani 1 d . .
O2 O 0.9298(5) 0.6323(3) 0.2228(3) 0.081(3) Uani 1 d . .
O3 O 1.0765(5) 0.5662(2) 0.3600(3) 0.065(2) Uiso 1 d . .
O4 O 0.8136(5) 0.5674(2) 0.2454(3) 0.064(2) Uiso 1 d . .
O5 O 0.9983(5) 0.5350(2) 0.2579(3) 0.063(2) Uani 1 d . .
O6 O 0.8992(4) 0.5204(2) 0.3427(3) 0.056(2) Uani 1 d . .
O7 O 1.0315(5) 0.4550(2) 0.2551(3) 0.064(2) Uani 1 d . .
O8 O 0.9157(5) 0.4378(3) 0.3349(3) 0.074(3) Uani 1 d . .
O9 O 0.9426(5) 0.6212(2) 0.4060(3) 0.062(2) Uani 1 d . .
O10 O 0.7932(5) 0.6132(3) 0.3463(3) 0.066(2) Uani 1 d . .
O11 O 0.8633(5) 0.6410(2) 0.4771(3) 0.060(2) Uani 1 d . .
O12 O 0.7174(5) 0.6424(2) 0.4181(3) 0.063(2) Uani 1 d . U
O13 O 1.1078(5) 0.4186(2) 0.3612(3) 0.062(2) Uani 1 d . .
O14 O 1.1125(6) 0.3199(3) 0.3471(3) 0.070(3) Uani 1 d . .
O15 O 0.8018(5) 0.6850(2) 0.5827(3) 0.058(2) Uani 1 d . .
O16 O 0.7961(5) 0.5849(2) 0.5728(3) 0.062(3) Uani 1 d . .
O17 O 0.9263(5) 0.3002(3) 0.3108(3) 0.073(3) Uani 1 d . .
O18 O 1.0492(5) 0.3116(2) 0.2337(3) 0.061(2) Uani 1 d . .
O19 O 0.9564(5) 0.3545(3) 0.3958(4) 0.087(3) Uani 1 d . .
O20 O 1.1621(5) 0.3797(3) 0.2514(3) 0.071(3) Uani 1 d . .
O21 O 0.5950(5) 0.5908(2) 0.4919(3) 0.063(2) Uani 1 d . .
O22 O 0.5889(5) 0.6896(2) 0.4923(3) 0.068(3) Uani 1 d . .
O23 O 0.7451(5) 0.5494(2) 0.4733(3) 0.056(2) Uani 1 d . .
O24 O 0.7399(6) 0.7328(2) 0.4876(3) 0.068(3) Uani 1 d . .
O25 O 0.9174(5) 0.6912(3) 0.3160(3) 0.085(3) Uani 1 d D .
O26 O 0.9857(6) 0.7411(3) 0.2593(4) 0.095(3) Uani 1 d D .
O27 O 0.8521(6) 0.3071(3) 0.1962(4) 0.097(3) Uani 1 d D .
O28 O 0.8955(6) 0.3786(3) 0.2334(4) 0.089(3) Uani 1 d D .
O29 O 0.4868(5) 0.6377(3) 0.5834(3) 0.070(2) Uani 1 d D .
O30 O 0.6334(5) 0.6364(2) 0.5944(3) 0.065(2) Uani 1 d D .
Zn1 Zn 1.03401(11) 0.68204(5) 0.22249(7) 0.0830(5) Uani 1 d . .
Zn2 Zn 0.94200(11) 0.26577(5) 0.23728(6) 0.0795(5) Uani 1 d . .
Zn3 Zn 0.49127(9) 0.64006(5) 0.50458(6) 0.0666(4) Uani 1 d . .

loop_
_atom_site_aniso_label
_atom_site_aniso_U_11
_atom_site_aniso_U_22
_atom_site_aniso_U_33
_atom_site_aniso_U_23
_atom_site_aniso_U_13
_atom_site_aniso_U_12
C1 0.051(9) 0.074(8) 0.054(8) 0.003(7) -0.029(7) 0.020(6)
C6 0.088(12) 0.056(8) 0.104(12) -0.010(8) 0.022(11) 0.002(9)
C7 0.043(10) 0.071(10) 0.114(14) -0.062(9) 0.016(10) -0.026(8)
C2 0.099(14) 0.051(8) 0.067(10) -0.009(7) -0.038(9) -0.022(8)
C3 0.094(13) 0.084(10) 0.081(11) 0.001(8) -0.005(11) 0.041(10)
C4 0.058(13) 0.156(16) 0.101(14) -0.023(11) -0.009(11) -0.007(10)
C5 0.065(13) 0.091(11) 0.131(15) -0.030(10) 0.027(11) -0.023(9)
C8 0.127(15) 0.081(10) 0.062(11) -0.016(8) 0.036(10) -0.054(9)
C9 0.157(15) 0.098(11) 0.110(13) 0.035(11) -0.003(12) -0.027(10)
C10 0.173(17) 0.087(10) 0.112(13) 0.044(10) 0.029(15) -0.049(11)
C11 0.20(2) 0.164(14) 0.155(16) 0.080(12) 0.014(17) -0.116(16)
C12 0.058(12) 0.098(12) 0.155(18) 0.079(11) 0.031(12) 0.024(9)
C14 0.124(16) 0.127(13) 0.070(11) 0.019(10) -0.019(11) -0.021(10)
C15 0.166(18) 0.096(11) 0.066(12) 0.004(9) -0.024(11) -0.024(10)
C16 0.133(15) 0.099(10) 0.050(9) 0.015(9) 0.019(10) -0.020(9)
C17 0.133(15) 0.067(9) 0.055(10) 0.015(8) -0.040(10) -0.024(8)
C18 0.072(11) 0.066(9) 0.041(8) 0.011(7) 0.006(8) 0.022(7)
C13 0.073(11) 0.078(9) 0.056(9) 0.036(8) 0.008(8) 0.022(7)
C19 0.055(10) 0.081(8) 0.076(10) 0.024(7) 0.008(8) 0.016(7)
C20 0.056(7) 0.071(7) 0.025(6) 0.004(6) -0.012(5) 0.001(6)
C21 0.019(7) 0.083(9) 0.035(8) 0.013(7) -0.020(6) -0.002(7)
C22 0.096(12) 0.028(6) 0.041(8) -0.013(6) -0.004(8) 0.011(7)
C23 0.044(9) 0.028(6) 0.069(9) 0.021(6) -0.020(8) 0.008(6)
C24 0.059(11) 0.058(9) 0.054(9) 0.022(7) 0.015(8) 0.029(7)
C25 0.038(10) 0.052(8) 0.079(11) 0.016(8) 0.005(8) 0.019(7)
C26 0.135(15) 0.085(10) 0.112(13) -0.042(9) 0.034(11) -0.030(9)
C30 0.112(14) 0.059(9) 0.107(13) -0.023(8) 0.013(11) 0.002(9)
C29 0.096(13) 0.097(11) 0.091(12) -0.018(9) 0.002(10) -0.022(10)
C28 0.095(13) 0.075(9) 0.099(12) -0.035(8) 0.002(10) -0.014(8)
C27 0.067(10) 0.068(8) 0.057(9) -0.021(7) 0.012(8) -0.020(8)
C32 0.044(9) 0.073(9) 0.057(9) -0.007(7) -0.004(7) -0.002(7)
C31 0.067(12) 0.103(11) 0.053(9) -0.023(8) -0.025(8) -0.023(9)
C33 0.097(13) 0.089(10) 0.045(9) 0.001(7) -0.001(10) 0.010(10)
C34 0.151(17) 0.083(10) 0.095(13) -0.031(9) -0.018(11) -0.034(10)
C35 0.110(13) 0.052(8) 0.084(11) -0.020(8) -0.026(9) 0.008(8)
C36 0.085(12) 0.060(8) 0.139(15) -0.018(9) -0.004(11) -0.025(8)
C37 0.108(14) 0.059(9) 0.099(13) -0.017(9) 0.001(11) -0.020(8)
C38 0.096(13) 0.056(9) 0.141(17) 0.002(10) 0.022(12) -0.031(8)
C43 0.063(11) 0.126(14) 0.072(12) 0.019(10) 0.018(9) 0.014(9)
C42 0.139(14) 0.057(9) 0.076(12) 0.004(9) 0.053(11) 0.034(9)
C41 0.158(17) 0.081(11) 0.087(13) 0.014(9) 0.015(11) 0.065(10)
C40 0.164(18) 0.087(12) 0.144(18) 0.016(12) 0.022(14) 0.067(12)
C39 0.194(19) 0.090(11) 0.18(2) -0.038(13) 0.152(17) -0.034(11)
C44 0.052(10) 0.113(11) 0.077(10) 0.004(9) 0.000(8) -0.022(7)
C45 0.061(10) 0.078(8) 0.046(8) 0.002(6) 0.036(7) 0.002(7)
C51 0.054(10) 0.058(8) 0.059(9) 0.016(7) 0.011(8) 0.004(7)
C46 0.053(10) 0.053(7) 0.040(8) 0.003(6) -0.022(7) -0.012(7)
C47 0.080(12) 0.069(9) 0.089(11) -0.016(8) -0.005(9) 0.013(8)
C48 0.135(16) 0.076(10) 0.098(12) -0.039(8) -0.020(12) -0.022(10)
C49 0.069(12) 0.068(9) 0.141(15) -0.034(9) 0.001(10) 0.005(8)
C50 0.038(9) 0.059(8) 0.083(10) -0.026(7) -0.011(8) -0.003(7)
C52 0.044(9) 0.076(9) 0.072(10) 0.020(8) -0.034(8) -0.021(7)
C53 0.062(11) 0.074(9) 0.077(10) -0.024(8) -0.022(8) 0.000(7)
C54 0.038(9) 0.120(12) 0.098(12) 0.008(10) -0.002(8) 0.017(9)
C55 0.053(12) 0.101(11) 0.150(16) 0.024(11) 0.033(11) 0.020(9)
C56 0.075(11) 0.057(8) 0.065(10) -0.004(7) -0.018(8) 0.022(8)
C62 0.120(15) 0.048(8) 0.062(10) -0.015(7) -0.016(10) 0.022(10)
C57 0.152(19) 0.059(10) 0.101(13) 0.000(9) 0.007(13) 0.006(11)
C58 0.056(13) 0.151(17) 0.186(19) 0.051(14) -0.007(12) 0.023(11)
C59 0.120(18) 0.164(16) 0.26(2) 0.143(16) 0.005(18) 0.045(15)
C60 0.117(16) 0.064(10) 0.146(15) 0.029(10) -0.020(12) -0.027(9)
C61 0.043(10) 0.078(10) 0.108(12) 0.007(9) -0.014(9) -0.012(8)
C63 0.099(14) 0.079(9) 0.140(15) 0.046(9) -0.007(11) -0.016(9)
C64 0.172(19) 0.061(10) 0.088(14) 0.029(10) -0.001(12) -0.001(11)
C65 0.41(3) 0.042(9) 0.22(2) -0.001(11) 0.16(2) 0.051(13)
C66 0.084(14) 0.068(10) 0.100(13) -0.010(10) 0.016(10) 0.017(9)
C67 0.128(16) 0.095(11) 0.138(15) 0.006(10) -0.065(12) 0.010(10)
C68 0.041(10) 0.078(9) 0.075(11) -0.020(8) -0.010(9) -0.021(8)
C69 0.099(13) 0.161(13) 0.084(12) -0.025(10) 0.047(10) -0.057(10)
Eu1 0.0676(5) 0.0533(4) 0.0517(4) 0.0037(3) 0.0034(4) 0.0041(3)
Eu2 0.0740(6) 0.0553(4) 0.0695(5) -0.0079(3) -0.0092(4) -0.0037(3)
Eu3 0.0606(5) 0.0575(4) 0.0539(4) -0.0098(3) 0.0007(4) -0.0010(3)
N1 0.149(14) 0.081(8) 0.066(9) -0.005(7) 0.011(9) 0.037(8)
N2 0.104(13) 0.128(11) 0.134(14) 0.009(9) 0.042(11) -0.056(9)
N3 0.071(9) 0.074(7) 0.075(9) -0.027(6) -0.036(7) -0.006(7)
N4 0.088(10) 0.058(7) 0.088(9) -0.023(7) -0.002(8) 0.005(6)
N5 0.054(8) 0.050(6) 0.085(9) 0.019(6) 0.005(7) 0.018(6)
N6 0.091(10) 0.055(6) 0.084(9) -0.016(6) 0.011(7) 0.015(7)
O1 0.125(9) 0.079(6) 0.049(6) -0.002(5) 0.019(6) -0.003(5)
O2 0.091(8) 0.066(5) 0.086(7) -0.012(5) 0.011(6) -0.004(5)
O5 0.080(7) 0.059(5) 0.051(5) 0.010(4) 0.003(5) 0.004(4)
O6 0.058(6) 0.056(5) 0.055(6) -0.001(4) 0.014(4) -0.005(4)
O7 0.074(7) 0.058(5) 0.061(6) -0.014(4) 0.007(5) 0.003(4)
O8 0.074(7) 0.071(5) 0.076(7) 0.019(5) -0.013(5) -0.022(5)
O9 0.065(6) 0.063(5) 0.058(6) 0.003(4) 0.013(5) -0.007(4)
O10 0.072(7) 0.084(6) 0.040(5) -0.001(5) -0.012(5) 0.016(4)
O11 0.073(7) 0.064(5) 0.043(5) -0.008(4) -0.007(5) -0.001(4)
O12 0.032(5) 0.074(5) 0.084(6) -0.010(4) 0.009(4) 0.015(4)
O13 0.082(7) 0.045(5) 0.061(6) -0.009(4) 0.015(5) -0.014(4)
O14 0.085(8) 0.055(5) 0.070(6) -0.005(5) -0.033(5) -0.018(4)
O15 0.058(6) 0.043(5) 0.071(6) -0.016(4) -0.005(5) 0.007(4)
O16 0.081(7) 0.059(5) 0.047(5) -0.034(4) -0.014(5) -0.011(4)
O17 0.071(7) 0.075(5) 0.075(7) 0.002(5) 0.002(5) 0.013(4)
O18 0.056(6) 0.057(5) 0.070(6) -0.024(4) 0.009(5) -0.004(4)
O19 0.093(8) 0.053(5) 0.114(8) -0.024(5) -0.014(6) -0.005(5)
O20 0.065(6) 0.055(5) 0.093(7) -0.033(5) -0.008(5) -0.007(4)
O21 0.070(6) 0.039(4) 0.079(6) -0.010(4) 0.001(5) 0.012(4)
O22 0.091(7) 0.041(4) 0.074(6) -0.002(4) 0.013(5) -0.002(4)
O23 0.048(6) 0.063(5) 0.057(6) -0.003(4) -0.006(5) 0.009(4)
O24 0.072(7) 0.060(5) 0.075(6) -0.003(5) 0.019(6) -0.027(5)
O25 0.100(8) 0.085(6) 0.070(7) 0.006(5) -0.001(6) 0.013(5)
O26 0.136(10) 0.056(5) 0.093(8) 0.023(5) 0.015(7) 0.001(5)
O27 0.107(9) 0.065(6) 0.117(8) 0.004(6) -0.023(6) 0.015(5)
O28 0.086(8) 0.074(6) 0.105(8) -0.006(5) -0.042(6) -0.008(5)
O29 0.051(6) 0.084(6) 0.075(7) -0.020(5) 0.004(5) -0.004(5)
O30 0.056(6) 0.080(5) 0.060(6) -0.022(4) 0.000(5) -0.012(5)
Zn1 0.1040(16) 0.0696(10) 0.0757(13) 0.0188(9) 0.0074(11) -0.0113(9)
Zn2 0.0890(14) 0.0647(9) 0.0845(13) -0.0086(9) -0.0069(11) -0.0104(9)
Zn3 0.0690(12) 0.0605(9) 0.0703(11) -0.0044(8) 0.0056(9) 0.0011(8)

loop_
_atom_type_symbol
_atom_type_description
_atom_type_scat_dispersion_real
_atom_type_scat_dispersion_imag
_atom_type_scat_source
C C 0.0033 0.0016 'International Tables Vol C Tables 4.2.6.8 and 6.1.1.4'
H H 0.0000 0.0000 'International Tables Vol C Tables 4.2.6.8 and 6.1.1.4'
Eu Eu -0.1578 3.6682 'International Tables Vol C Tables 4.2.6.8 and 6.1.1.4'
N N 0.0061 0.0033 'International Tables Vol C Tables 4.2.6.8 and 6.1.1.4'
O O 0.0106 0.0060 'International Tables Vol C Tables 4.2.6.8 and 6.1.1.4'
Zn Zn 0.2839 1.4301 'International Tables Vol C Tables 4.2.6.8 and 6.1.1.4'

loop_
_geom_angle_atom_site_label_1
_geom_angle_atom_site_label_2
_geom_angle_atom_site_label_3
_geom_angle
_geom_angle_site_symmetry_1
_geom_angle_site_symmetry_3
H1A C1 H1B 109.5 . .
H1A C1 H1C 109.5 . .
H1B C1 H1C 109.5 . .
O3 C1 H1A 109.5 . .
O3 C1 H1B 109.5 . .
O3 C1 H1C 109.5 . .
C7 C6 C5 120.0 . .
C7 C6 C8 125.5(10) . .
C5 C6 C8 114.5(10) . .
C6 C7 C2 120.0 . .
O1 C7 C6 120.7(9) . .
O1 C7 C2 119.2(9) . .
C3 C2 C7 120.0 . .
O3 C2 C7 115.0(10) . .
O3 C2 C3 124.9(10) . .
C2 C3 H3 120.0 . .
C4 C3 C2 120.0 . .
C4 C3 H3 120.0 . .
C3 C4 H4 120.0 . .
C3 C4 C5 120.0 . .
C5 C4 H4 120.0 . .
C6 C5 H5 120.0 . .
C4 C5 C6 120.0 . .
C4 C5 H5 120.0 . .
C6 C8 H8 118.9 . .
N1 C8 C6 122.3(13) . .
N1 C8 H8 118.9 . .
H9A C9 H9B 108.5 . .
C10 C9 H9A 110.3 . .
C10 C9 H9B 110.3 . .
N1 C9 H9A 110.3 . .
N1 C9 H9B 110.3 . .
N1 C9 C10 107.2(11) . .
C9 C10 H10A 109.1 . .
C9 C10 H10B 109.1 . .
C9 C10 C11 112.4(15) . .
H10A C10 H10B 107.9 . .
C11 C10 H10A 109.1 . .
C11 C10 H10B 109.1 . .
C10 C11 H11A 110.1 . .
C10 C11 H11B 110.1 . .
H11A C11 H11B 108.4 . .
N2 C11 C10 108.0(13) . .
N2 C11 H11A 110.1 . .
N2 C11 H11B 110.1 . .
C13 C12 H12 116.4 . .
N2 C12 H12 116.4 . .
N2 C12 C13 127.2(14) . .
C15 C14 H14 120.0 . .
C15 C14 C13 120.0 . .
C13 C14 H14 120.0 . .
C14 C15 H15 120.0 . .
C16 C15 C14 120.0 . .
C16 C15 H15 120.0 . .
C15 C16 H16 120.0 . .
C15 C16 C17 120.0 . .
C17 C16 H16 120.0 . .
C18 C17 C16 120.0 . .
O4 C17 C16 123.3(8) . .
O4 C17 C18 116.6(8) . .
C17 C18 C13 120.0 . .
O2 C18 C17 115.1(8) . .
O2 C18 C13 124.9(8) . .
C14 C13 C12 117.6(9) . .
C18 C13 C12 122.0(10) . .
C18 C13 C14 120.0 . .
H19A C19 H19B 109.5 . .
H19A C19 H19C 109.5 . .
H19B C19 H19C 109.5 . .
O4 C19 H19A 109.5 . .
O4 C19 H19B 109.5 . .
O4 C19 H19C 109.5 . .
O5 C20 C21 114.6(10) . .
O7 C20 C21 117.5(10) . .
O7 C20 O5 127.9(11) . .
C20 C21 Eu2 76.0(6) . .
O6 C21 C20 116.0(10) . .
O6 C21 Eu2 165.2(8) . .
O8 C21 C20 118.0(10) . .
O8 C21 Eu2 43.1(6) . .
O8 C21 O6 126.1(10) . .
O9 C22 C23 118.0(10) . .
O11 C22 C23 117.1(11) . .
O11 C22 O9 124.9(13) . .
O10 C23 C22 114.3(10) . .
O12 C23 C22 113.3(11) . .
O12 C23 O10 132.3(12) . .
C25 C24 Eu3 80.1(7) . 3_766
O13 C24 C25 111.8(12) . .
O13 C24 Eu3 167.8(9) . 3_766
O16 C24 C25 123.2(12) 3_766 .
O16 C24 Eu3 43.5(6) 3_766 3_766
O16 C24 O13 124.9(12) 3_766 .
C24 C25 Eu3 72.0(7) . 3_766
O14 C25 C24 122.2(12) . .
O14 C25 Eu3 165.6(9) . 3_766
O15 C25 C24 113.3(12) 3_766 .
O15 C25 Eu3 41.6(6) 3_766 3_766
O15 C25 O14 124.0(12) 3_766 .
H26A C26 H26B 109.5 . .
H26A C26 H26C 109.5 . .
H26B C26 H26C 109.5 . .
O20 C26 H26A 109.5 . .
O20 C26 H26B 109.5 . .
O20 C26 H26C 109.5 . .
C29 C30 H30 120.0 . .
C29 C30 C31 120.0 . .
C31 C30 H30 120.0 . .
C30 C29 H29 120.0 . .
C30 C29 C28 120.0 . .
C28 C29 H29 120.0 . .
C29 C28 H28 120.0 . .
C27 C28 C29 120.0 . .
C27 C28 H28 120.0 . .
C32 C27 C28 120.0 . .
O20 C27 C28 124.3(8) . .
O20 C27 C32 115.6(8) . .
C27 C32 C31 120.0 . .
O18 C32 C27 115.8(8) . .
O18 C32 C31 124.1(8) . .
C30 C31 C33 117.1(9) . .
C32 C31 C30 120.0 . .
C32 C31 C33 122.8(9) . .
C31 C33 H33 114.8 . .
N3 C33 C31 130.4(12) . .
N3 C33 H33 114.8 . .
H34A C34 H34B 107.5 . .
C35 C34 H34A 108.5 . .
C35 C34 H34B 108.5 . .
C35 C34 N3 115.1(11) . .
N3 C34 H34A 108.5 . .
N3 C34 H34B 108.5 . .
C34 C35 H35A 108.7 . .
C34 C35 H35B 108.7 . .
C34 C35 C36 114.4(10) . .
H35A C35 H35B 107.6 . .
C36 C35 H35A 108.7 . .
C36 C35 H35B 108.7 . .
C35 C36 H36A 109.3 . .
C35 C36 H36B 109.3 . .
H36A C36 H36B 108.0 . .
N4 C36 C35 111.6(11) . .
N4 C36 H36A 109.3 . .
N4 C36 H36B 109.3 . .
C38 C37 H37 117.0 . .
N4 C37 H37 117.0 . .
N4 C37 C38 126.0(12) . .
C43 C38 C37 125.8(11) . .
C43 C38 C39 120.0 . .
C39 C38 C37 114.0(11) . .
C38 C43 C42 120.0 . .
O17 C43 C38 123.3(9) . .
O17 C43 C42 116.6(9) . .
C43 C42 O19 116.3(10) . .
C41 C42 C43 120.0 . .
C41 C42 O19 123.7(10) . .
C42 C41 H41 120.0 . .
C40 C41 C42 120.0 . .
C40 C41 H41 120.0 . .
C41 C40 H40 120.0 . .
C41 C40 C39 120.0 . .
C39 C40 H40 120.0 . .
C38 C39 H39 120.0 . .
C40 C39 C38 120.0 . .
C40 C39 H39 120.0 . .
H44A C44 H44B 109.5 . .
H44A C44 H44C 109.5 . .
H44B C44 H44C 109.5 . .
O19 C44 H44A 109.5 . .
O19 C44 H44B 109.5 . .
O19 C44 H44C 109.5 . .
H45A C45 H45B 109.5 . .
H45A C45 H45C 109.5 . .
H45B C45 H45C 109.5 . .
O23 C45 H45A 109.5 . .
O23 C45 H45B 109.5 . .
O23 C45 H45C 109.5 . .
C46 C51 C50 120.0 . .
O21 C51 C46 114.0(7) . .
O21 C51 C50 125.7(7) . .
C47 C46 C51 120.0 . .
O23 C46 C51 118.3(7) . .
O23 C46 C47 121.5(7) . .
C46 C47 H47 120.0 . .
C46 C47 C48 120.0 . .
C48 C47 H47 120.0 . .
C47 C48 H48 120.0 . .
C47 C48 C49 120.0 . .
C49 C48 H48 120.0 . .
C48 C49 H49 120.0 . .
C50 C49 C48 120.0 . .
C50 C49 H49 120.0 . .
C51 C50 C52 122.8(9) . .
C49 C50 C51 120.0 . .
C49 C50 C52 117.1(9) . .
C50 C52 H52 114.8 . .
N5 C52 C50 130.4(11) . .
N5 C52 H52 114.8 . .
H53A C53 H53B 107.7 . .
C54 C53 H53A 108.8 . .
C54 C53 H53B 108.8 . .
N5 C53 H53A 108.8 . .
N5 C53 H53B 108.8 . .
N5 C53 C54 113.8(10) . .
C53 C54 H54A 109.1 . .
C53 C54 H54B 109.1 . .
H54A C54 H54B 107.8 . .
C55 C54 C53 112.7(12) . .
C55 C54 H54A 109.1 . .
C55 C54 H54B 109.1 . .
C54 C55 H55A 109.2 . .
C54 C55 H55B 109.2 . .
C54 C55 N6 112.0(10) . .
H55A C55 H55B 107.9 . .
N6 C55 H55A 109.2 . .
N6 C55 H55B 109.2 . .
C57 C56 H56 116.7 . .
N6 C56 H56 116.7 . .
N6 C56 C57 126.5(12) . .
C57 C62 C61 120.0 . .
O22 C62 C57 118.7(10) . .
O22 C62 C61 121.1(10) . .
C62 C57 C56 128.1(10) . .
C58 C57 C56 111.9(10) . .
C58 C57 C62 120.0 . .
C57 C58 H58 120.0 . .
C57 C58 C59 120.0 . .
C59 C58 H58 120.0 . .
C58 C59 H59 120.0 . .
C58 C59 C60 120.0 . .
C60 C59 H59 120.0 . .
C59 C60 H60 120.0 . .
C59 C60 C61 120.0 . .
C61 C60 H60 120.0 . .
C60 C61 C62 120.0 . .
O24 C61 C62 112.4(9) . .
O24 C61 C60 127.6(9) . .
H63A C63 H63B 109.5 . .
H63A C63 H63C 109.5 . .
H63B C63 H63C 109.5 . .
O24 C63 H63A 109.5 . .
O24 C63 H63B 109.5 . .
O24 C63 H63C 109.5 . .
O25 C64 C65 117.4(9) . .
O26 C64 C65 117.8(10) . .
O26 C64 O25 124.6(11) . .
C64 C65 H65A 109.5 . .
C64 C65 H65B 109.5 . .
C64 C65 H65C 109.5 . .
H65A C65 H65B 109.5 . .
H65A C65 H65C 109.5 . .
H65B C65 H65C 109.5 . .
O27 C66 C67 116.3(9) . .
O28 C66 C67 118.6(10) . .
O28 C66 O27 125.1(12) . .
C66 C67 H67A 109.5 . .
C66 C67 H67B 109.5 . .
C66 C67 H67C 109.5 . .
H67A C67 H67B 109.5 . .
H67A C67 H67C 109.5 . .
H67B C67 H67C 109.5 . .
O29 C68 C69 114.7(9) . .
O29 C68 O30 128.5(11) . .
O30 C68 C69 116.8(9) . .
C68 C69 H69A 109.5 . .
C68 C69 H69B 109.5 . .
C68 C69 H69C 109.5 . .
H69A C69 H69B 109.5 . .
H69A C69 H69C 109.5 . .
H69B C69 H69C 109.5 . .
O1 Eu1 O3 63.0(3) . .
O1 Eu1 O4 127.3(3) . .
O1 Eu1 O5 78.2(2) . .
O1 Eu1 O6 130.8(3) . .
O1 Eu1 O9 97.9(3) . .
O1 Eu1 O10 148.8(2) . .
O1 Eu1 O25 74.1(3) . .
O2 Eu1 O1 69.0(3) . .
O2 Eu1 O3 125.4(3) . .
O2 Eu1 O4 62.2(3) . .
O2 Eu1 O5 76.3(2) . .
O2 Eu1 O6 129.3(2) . .
O2 Eu1 O9 147.3(2) . .
O2 Eu1 O10 107.1(3) . .
O2 Eu1 O25 73.0(3) . .
O4 Eu1 O3 136.7(2) . .
O5 Eu1 O3 69.8(2) . .
O5 Eu1 O4 72.2(2) . .
O5 Eu1 O9 132.0(2) . .
O6 Eu1 O3 72.8(2) . .
O6 Eu1 O4 73.8(2) . .
O6 Eu1 O5 66.9(2) . .
O6 Eu1 O9 82.4(2) . .
O6 Eu1 O25 148.8(2) . .
O9 Eu1 O3 66.2(2) . .
O9 Eu1 O4 134.3(2) . .
O10 Eu1 O3 127.5(2) . .
O10 Eu1 O4 68.6(2) . .
O10 Eu1 O5 132.2(2) . .
O10 Eu1 O6 76.7(2) . .
O10 Eu1 O9 68.2(3) . .
O10 Eu1 O25 75.3(3) . .
O25 Eu1 O3 114.9(3) . .
O25 Eu1 O4 108.0(3) . .
O25 Eu1 O5 144.2(2) . .
O25 Eu1 O9 74.6(2) . .
O7 Eu2 C21 48.1(2) . .
O7 Eu2 O19 129.3(2) . .
O7 Eu2 O20 68.4(2) . .
O8 Eu2 C21 20.4(2) . .
O8 Eu2 O7 68.0(2) . .
O8 Eu2 O19 66.0(2) . .
O8 Eu2 O20 132.4(2) . .
O13 Eu2 C21 71.3(3) . .
O13 Eu2 O7 77.0(2) . .
O13 Eu2 O8 77.7(2) . .
O13 Eu2 O19 73.5(2) . .
O13 Eu2 O20 74.8(2) . .
O14 Eu2 C21 134.7(3) . .
O14 Eu2 O7 132.4(3) . .
O14 Eu2 O8 128.6(3) . .
O14 Eu2 O13 67.0(2) . .
O14 Eu2 O19 68.9(3) . .
O14 Eu2 O20 72.7(3) . .
O17 Eu2 C21 120.4(3) . .
O17 Eu2 O7 149.0(3) . .
O17 Eu2 O8 101.2(2) . .
O17 Eu2 O13 130.7(3) . .
O17 Eu2 O14 77.6(3) . .
O17 Eu2 O18 69.2(2) . .
O17 Eu2 O19 62.1(2) . .
O17 Eu2 O20 126.2(2) . .
O17 Eu2 O28 73.8(3) . .
O18 Eu2 C21 147.5(3) . .
O18 Eu2 O7 106.3(2) . .
O18 Eu2 O8 152.3(3) . .
O18 Eu2 O13 128.8(2) . .
O18 Eu2 O14 76.1(3) . .
O18 Eu2 O19 124.3(2) . .
O18 Eu2 O20 60.8(2) . .
O19 Eu2 C21 83.4(2) . .
O20 Eu2 C21 112.4(2) . .
O20 Eu2 O19 137.2(3) . .
O28 Eu2 C21 77.7(3) . .
O28 Eu2 O7 75.3(3) . .
O28 Eu2 O8 76.5(3) . .
O28 Eu2 O13 147.6(3) . .
O28 Eu2 O14 145.5(3) . .
O28 Eu2 O18 75.9(3) . .
O28 Eu2 O19 112.5(3) . .
O28 Eu2 O20 109.7(3) . .
C24 Eu3 C25 27.9(3) 3_766 3_766
O11 Eu3 C24 74.2(3) . 3_766
O11 Eu3 C25 76.1(3) . 3_766
O11 Eu3 O15 77.4(2) . .
O11 Eu3 O22 131.6(2) . .
O11 Eu3 O23 73.7(2) . .
O11 Eu3 O24 76.7(2) . .
O11 Eu3 O30 145.1(3) . .
O12 Eu3 C24 137.9(3) . 3_766
O12 Eu3 C25 141.5(3) . 3_766
O12 Eu3 O11 67.2(2) . .
O12 Eu3 O15 133.0(2) . .
O12 Eu3 O16 128.9(2) . .
O12 Eu3 O22 77.6(2) . .
O12 Eu3 O23 69.5(2) . .
O12 Eu3 O24 74.1(2) . .
O12 Eu3 O30 147.7(3) . .
O15 Eu3 C24 47.2(3) . 3_766
O15 Eu3 C25 19.3(2) . 3_766
O15 Eu3 O23 128.9(2) . .
O15 Eu3 O24 68.4(3) . .
O16 Eu3 C24 20.2(2) . 3_766
O16 Eu3 C25 48.0(2) . 3_766
O16 Eu3 O11 77.5(2) . .
O16 Eu3 O15 67.4(2) . .
O16 Eu3 O22 149.8(2) . .
O16 Eu3 O23 65.8(2) . .
O16 Eu3 O24 132.4(3) . .
O16 Eu3 O30 74.1(3) . .
O21 Eu3 C24 118.1(3) . 3_766
O21 Eu3 C25 137.4(3) . 3_766
O21 Eu3 O11 131.6(2) . .
O21 Eu3 O12 78.8(2) . .
O21 Eu3 O15 147.3(2) . .
O21 Eu3 O16 100.6(2) . .
O21 Eu3 O22 67.4(2) . .
O21 Eu3 O23 62.4(2) . .
O21 Eu3 O24 126.3(3) . .
O21 Eu3 O30 74.3(2) . .
O22 Eu3 C24 143.7(3) . 3_766
O22 Eu3 C25 122.6(3) . 3_766
O22 Eu3 O15 107.1(2) . .
O22 Eu3 O23 123.7(2) . .
O22 Eu3 O24 62.0(2) . .
O22 Eu3 O30 75.9(2) . .
O23 Eu3 C24 84.4(3) . 3_766
O23 Eu3 C25 111.3(3) . 3_766
O24 Eu3 C24 113.2(3) . 3_766
O24 Eu3 C25 87.1(3) . 3_766
O24 Eu3 O23 139.6(2) . .
O30 Eu3 C24 72.1(3) . 3_766
O30 Eu3 C25 69.8(3) . 3_766
O30 Eu3 O15 73.1(2) . .
O30 Eu3 O23 111.6(2) . .
O30 Eu3 O24 108.5(2) . .
C8 N1 C9 109.9(12) . .
C8 N1 Zn1 131.1(10) . .
C9 N1 Zn1 118.8(8) . .
C11 N2 Zn1 118.4(10) . .
C12 N2 C11 113.9(14) . .
C12 N2 Zn1 126.0(10) . .
C33 N3 C34 121.3(12) . .
C33 N3 Zn2 124.9(9) . .
C34 N3 Zn2 113.8(8) . .
C36 N4 Zn2 120.0(9) . .
C37 N4 C36 114.7(11) . .
C37 N4 Zn2 124.9(9) . .
C52 N5 C53 120.0(10) . .
C52 N5 Zn3 124.0(8) . .
C53 N5 Zn3 115.9(7) . .
C55 N6 Zn3 117.9(8) . .
C56 N6 C55 116.7(11) . .
C56 N6 Zn3 125.3(9) . .
C7 O1 Eu1 123.8(6) . .
C7 O1 Zn1 129.7(6) . .
Zn1 O1 Eu1 101.3(4) . .
C18 O2 Eu1 128.2(6) . .
C18 O2 Zn1 128.5(6) . .
Zn1 O2 Eu1 102.4(4) . .
C1 O3 Eu1 127.6(6) . .
C2 O3 C1 118.3(9) . .
C2 O3 Eu1 114.1(7) . .
C17 O4 C19 118.4(9) . .
C17 O4 Eu1 116.3(6) . .
C19 O4 Eu1 125.1(7) . .
C20 O5 Eu1 121.1(7) . .
C21 O6 Eu1 120.8(7) . .
C20 O7 Eu2 118.4(7) . .
C21 O8 Eu2 116.4(7) . .
C22 O9 Eu1 117.0(8) . .
C23 O10 Eu1 121.4(8) . .
C22 O11 Eu3 117.3(8) . .
C23 O12 Eu3 120.4(8) . .
C24 O13 Eu2 121.4(8) . .
C25 O14 Eu2 116.9(8) . .
C25 O15 Eu3 119.1(8) 3_766 .
C24 O16 Eu3 116.4(8) 3_766 .
C43 O17 Eu2 126.3(7) . .
C43 O17 Zn2 127.1(6) . .
Zn2 O17 Eu2 100.7(3) . .
C32 O18 Eu2 127.0(6) . .
C32 O18 Zn2 129.9(6) . .
Zn2 O18 Eu2 100.8(3) . .
C42 O19 C44 117.4(9) . .
C42 O19 Eu2 115.5(7) . .
C44 O19 Eu2 127.1(6) . .
C26 O20 Eu2 126.6(6) . .
C27 O20 C26 115.2(8) . .
C27 O20 Eu2 117.3(6) . .
C51 O21 Eu3 127.3(6) . .
C51 O21 Zn3 124.9(6) . .
Zn3 O21 Eu3 102.7(2) . .
C62 O22 Eu3 124.2(7) . .
C62 O22 Zn3 133.9(7) . .
Zn3 O22 Eu3 101.9(3) . .
C45 O23 Eu3 126.9(6) . .
C46 O23 C45 121.0(8) . .
C46 O23 Eu3 111.7(5) . .
C61 O24 C63 114.2(9) . .
C61 O24 Eu3 120.2(6) . .
C63 O24 Eu3 125.5(7) . .
C64 O25 Eu1 147.5(7) . .
C64 O26 Zn1 117.8(7) . .
C66 O27 Zn2 120.9(8) . .
C66 O28 Eu2 144.7(8) . .
C68 O29 Zn3 119.6(7) . .
C68 O30 Eu3 142.0(8) . .
N1 Zn1 N2 90.0(5) . .
N1 Zn1 O1 87.4(4) . .
N1 Zn1 O2 149.5(4) . .
N1 Zn1 O26 107.2(4) . .
O1 Zn1 N2 152.4(4) . .
O1 Zn1 O2 79.5(3) . .
O2 Zn1 N2 89.2(4) . .
O26 Zn1 N2 104.8(5) . .
O26 Zn1 O1 102.2(3) . .
O26 Zn1 O2 102.5(3) . .
N4 Zn2 N3 94.5(4) . .
N4 Zn2 O17 87.2(4) . .
N4 Zn2 O18 157.2(4) . .
O17 Zn2 N3 154.8(4) . .
O18 Zn2 N3 85.8(3) . .
O18 Zn2 O17 83.1(3) . .
O27 Zn2 N3 107.7(4) . .
O27 Zn2 N4 100.8(4) . .
O27 Zn2 O17 96.6(3) . .
O27 Zn2 O18 100.8(3) . .
N5 Zn3 N6 91.7(4) . .
N5 Zn3 O21 88.3(3) . .
O21 Zn3 N6 155.2(3) . .
O22 Zn3 N5 149.0(3) . .
O22 Zn3 N6 87.5(4) . .
O22 Zn3 O21 80.0(3) . .
O29 Zn3 N5 107.9(3) . .
O29 Zn3 N6 103.7(3) . .
O29 Zn3 O21 99.9(3) . .
O29 Zn3 O22 102.3(3) . .

loop_
_geom_bond_atom_site_label_1
_geom_bond_atom_site_label_2
_geom_bond_distance
_geom_bond_site_symmetry_2
C1 H1A 0.9600 .
C1 H1B 0.9600 .
C1 H1C 0.9600 .
C1 O3 1.393(10) .
C6 C7 1.3900 .
C6 C5 1.3900 .
C6 C8 1.536(10) .
C7 C2 1.3900 .
C7 O1 1.360(10) .
C2 C3 1.3900 .
C2 O3 1.374(9) .
C3 H3 0.9300 .
C3 C4 1.3900 .
C4 H4 0.9300 .
C4 C5 1.3900 .
C5 H5 0.9300 .
C8 H8 0.9300 .
C8 N1 1.302(15) .
C9 H9A 0.9700 .
C9 H9B 0.9700 .
C9 C10 1.535(12) .
C9 N1 1.508(11) .
C10 H10A 0.9700 .
C10 H10B 0.9700 .
C10 C11 1.541(13) .
C11 H11A 0.9700 .
C11 H11B 0.9700 .
C11 N2 1.489(11) .
C12 H12 0.9300 .
C12 C13 1.514(11) .
C12 N2 1.306(17) .
C14 H14 0.9300 .
C14 C15 1.3900 .
C14 C13 1.3900 .
C15 H15 0.9300 .
C15 C16 1.3900 .
C16 H16 0.9300 .
C16 C17 1.3900 .
C17 C18 1.3900 .
C17 O4 1.343(9) .
C18 C13 1.3900 .
C18 O2 1.345(10) .
C19 H19A 0.9600 .
C19 H19B 0.9600 .
C19 H19C 0.9600 .
C19 O4 1.436(10) .
C20 C21 1.587(13) .
C20 O5 1.247(10) .
C20 O7 1.211(10) .
C21 Eu2 3.198(12) .
C21 O6 1.268(11) .
C21 O8 1.247(10) .
C22 C23 1.594(15) .
C22 O9 1.279(12) .
C22 O11 1.245(11) .
C23 O10 1.261(12) .
C23 O12 1.250(11) .
C24 C25 1.543(15) .
C24 Eu3 3.132(14) 3_766
C24 O13 1.267(12) .
C24 O16 1.205(14) 3_766
C25 Eu3 3.244(15) 3_766
C25 O14 1.234(14) .
C25 O15 1.229(12) 3_766
C26 H26A 0.9600 .
C26 H26B 0.9600 .
C26 H26C 0.9600 .
C26 O20 1.451(11) .
C30 H30 0.9300 .
C30 C29 1.3900 .
C30 C31 1.3900 .
C29 H29 0.9300 .
C29 C28 1.3900 .
C28 H28 0.9300 .
C28 C27 1.3900 .
C27 C32 1.3900 .
C27 O20 1.355(8) .
C32 C31 1.3900 .
C32 O18 1.315(8) .
C31 C33 1.399(14) .
C33 H33 0.9300 .
C33 N3 1.261(13) .
C34 H34A 0.9700 .
C34 H34B 0.9700 .
C34 C35 1.495(14) .
C34 N3 1.506(13) .
C35 H35A 0.9700 .
C35 H35B 0.9700 .
C35 C36 1.564(14) .
C36 H36A 0.9700 .
C36 H36B 0.9700 .
C36 N4 1.428(13) .
C37 H37 0.9300 .
C37 C38 1.396(14) .
C37 N4 1.365(14) .
C38 C43 1.3900 .
C38 C39 1.3900 .
C43 C42 1.3900 .
C43 O17 1.331(9) .
C42 C41 1.3900 .
C42 O19 1.402(9) .
C41 H41 0.9300 .
C41 C40 1.3900 .
C40 H40 0.9300 .
C40 C39 1.3900 .
C39 H39 0.9300 .
C44 H44A 0.9600 .
C44 H44B 0.9600 .
C44 H44C 0.9600 .
C44 O19 1.459(11) .
C45 H45A 0.9600 .
C45 H45B 0.9600 .
C45 H45C 0.9600 .
C45 O23 1.433(10) .
C51 C46 1.3900 .
C51 C50 1.3900 .
C51 O21 1.357(8) .
C46 C47 1.3900 .
C46 O23 1.380(9) .
C47 H47 0.9300 .
C47 C48 1.3900 .
C48 H48 0.9300 .
C48 C49 1.3900 .
C49 H49 0.9300 .
C49 C50 1.3900 .
C50 C52 1.398(12) .
C52 H52 0.9300 .
C52 N5 1.299(12) .
C53 H53A 0.9700 .
C53 H53B 0.9700 .
C53 C54 1.518(13) .
C53 N5 1.430(12) .
C54 H54A 0.9700 .
C54 H54B 0.9700 .
C54 C55 1.490(14) .
C55 H55A 0.9700 .
C55 H55B 0.9700 .
C55 N6 1.507(13) .
C56 H56 0.9300 .
C56 C57 1.470(13) .
C56 N6 1.260(12) .
C62 C57 1.3900 .
C62 C61 1.3900 .
C62 O22 1.311(8) .
C57 C58 1.3900 .
C58 H58 0.9300 .
C58 C59 1.3900 .
C59 H59 0.9300 .
C59 C60 1.3900 .
C60 H60 0.9300 .
C60 C61 1.3900 .
C61 O24 1.376(10) .
C63 H63A 0.9600 .
C63 H63B 0.9600 .
C63 H63C 0.9600 .
C63 O24 1.405(12) .
C64 C65 1.534(11) .
C64 O25 1.262(7) .
C64 O26 1.252(7) .
C65 H65A 0.9600 .
C65 H65B 0.9600 .
C65 H65C 0.9600 .
C66 C67 1.532(11) .
C66 O27 1.266(7) .
C66 O28 1.245(7) .
C67 H67A 0.9600 .
C67 H67B 0.9600 .
C67 H67C 0.9600 .
C68 C69 1.537(10) .
C68 O29 1.254(7) .
C68 O30 1.257(7) .
C69 H69A 0.9600 .
C69 H69B 0.9600 .
C69 H69C 0.9600 .
Eu1 O1 2.369(8) .
Eu1 O2 2.329(8) .
Eu1 O3 2.659(8) .
Eu1 O4 2.614(8) .
Eu1 O5 2.432(6) .
Eu1 O6 2.402(6) .
Eu1 O9 2.451(7) .
Eu1 O10 2.396(7) .
Eu1 O25 2.419(8) .
Eu2 O7 2.450(7) .
Eu2 O8 2.442(8) .
Eu2 O13 2.427(8) .
Eu2 O14 2.422(8) .
Eu2 O17 2.408(7) .
Eu2 O18 2.419(6) .
Eu2 O19 2.635(9) .
Eu2 O20 2.614(7) .
Eu2 O28 2.408(9) .
Eu3 C24 3.132(14) 3_766
Eu3 C25 3.244(15) 3_766
Eu3 O11 2.427(7) .
Eu3 O12 2.374(7) .
Eu3 O15 2.463(8) .
Eu3 O16 2.405(8) .
Eu3 O21 2.350(7) .
Eu3 O22 2.434(7) .
Eu3 O23 2.661(6) .
Eu3 O24 2.598(7) .
Eu3 O30 2.432(7) .
N1 Zn1 1.989(13) .
N2 Zn1 2.052(14) .
N3 Zn2 2.112(10) .
N4 Zn2 2.054(10) .
N5 Zn3 2.077(10) .
N6 Zn3 2.110(10) .
O1 Zn1 2.078(8) .
O2 Zn1 2.085(8) .
O15 C25 1.229(12) 3_766
O16 C24 1.205(14) 3_766
O17 Zn2 2.075(8) .
O18 Zn2 2.057(7) .
O21 Zn3 2.099(6) .
O22 Zn3 2.033(7) .
O26 Zn1 1.984(8) .
O27 Zn2 2.033(8) .
O29 Zn3 1.972(8) .

loop_
_geom_torsion_atom_site_label_1
_geom_torsion_atom_site_label_2
_geom_torsion_atom_site_label_3
_geom_torsion_atom_site_label_4
_geom_torsion
_geom_torsion_site_symmetry_1
_geom_torsion_site_symmetry_4
C6 C7 C2 C3 0.0 . .
C6 C7 C2 O3 176.2(7) . .
C6 C7 O1 Eu1 163.4(4) . .
C6 C7 O1 Zn1 13.8(10) . .
C6 C8 N1 C9 172.4(10) . .
C6 C8 N1 Zn1 -3(2) . .
C7 C6 C5 C4 0.0 . .
C7 C6 C8 N1 -10.2(17) . .
C7 C2 C3 C4 0.0 . .
C7 C2 O3 C1 -161.0(7) . .
C7 C2 O3 Eu1 20.8(7) . .
C7 O1 Zn1 N1 -19.3(8) . .
C7 O1 Zn1 N2 65.6(13) . .
C7 O1 Zn1 O2 133.0(8) . .
C7 O1 Zn1 O26 -126.3(8) . .
C2 C7 O1 Eu1 -13.0(9) . .
C2 C7 O1 Zn1 -162.6(5) . .
C2 C3 C4 C5 0.0 . .
C3 C2 O3 C1 15.0(11) . .
C3 C2 O3 Eu1 -163.2(4) . .
C3 C4 C5 C6 0.0 . .
C5 C6 C7 C2 0.0 . .
C5 C6 C7 O1 -176.3(8) . .
C5 C6 C8 N1 170.4(11) . .
C8 C6 C7 C2 -179.4(9) . .
C8 C6 C7 O1 4.3(10) . .
C8 C6 C5 C4 179.5(8) . .
C8 N1 Zn1 N2 -139.0(14) . .
C8 N1 Zn1 O1 13.5(14) . .
C8 N1 Zn1 O2 -50.7(19) . .
C8 N1 Zn1 O26 115.4(14) . .
C9 C10 C11 N2 -73.1(16) . .
C9 N1 Zn1 N2 45.7(10) . .
C9 N1 Zn1 O1 -161.7(10) . .
C9 N1 Zn1 O2 134.1(10) . .
C9 N1 Zn1 O26 -59.8(11) . .
C10 C9 N1 C8 119.6(14) . .
C10 C9 N1 Zn1 -64.3(15) . .
C10 C11 N2 C12 -133.3(16) . .
C10 C11 N2 Zn1 61.0(17) . .
C11 N2 Zn1 N1 -44.4(12) . .
C11 N2 Zn1 O1 -128.7(12) . .
C11 N2 Zn1 O2 166.1(12) . .
C11 N2 Zn1 O26 63.4(12) . .
C12 N2 Zn1 N1 151.9(15) . .
C12 N2 Zn1 O1 68(2) . .
C12 N2 Zn1 O2 2.4(15) . .
C12 N2 Zn1 O26 -100.4(14) . .
C14 C15 C16 C17 0.0 . .
C15 C14 C13 C12 -173.3(8) . .
C15 C14 C13 C18 0.0 . .
C15 C16 C17 C18 0.0 . .
C15 C16 C17 O4 176.2(8) . .
C16 C17 C18 C13 0.0 . .
C16 C17 C18 O2 -178.5(8) . .
C16 C17 O4 C19 -3.8(11) . .
C16 C17 O4 Eu1 171.2(4) . .
C17 C18 C13 C12 173.0(9) . .
C17 C18 C13 C14 0.0 . .
C17 C18 O2 Eu1 6.8(10) . .
C17 C18 O2 Zn1 174.4(5) . .
C18 C17 O4 C19 172.5(6) . .
C18 C17 O4 Eu1 -12.5(7) . .
C18 O2 Zn1 N1 -81.9(12) . .
C18 O2 Zn1 N2 6.6(9) . .
C18 O2 Zn1 O1 -148.0(8) . .
C18 O2 Zn1 O26 111.7(8) . .
C13 C12 N2 C11 -178.8(12) . .
C13 C12 N2 Zn1 -14(2) . .
C13 C14 C15 C16 0.0 . .
C13 C18 O2 Eu1 -171.6(4) . .
C13 C18 O2 Zn1 -4.0(11) . .
C20 C21 Eu2 O7 -1.1(5) . .
C20 C21 Eu2 O8 -166.7(11) . .
C20 C21 Eu2 O13 88.0(6) . .
C20 C21 Eu2 O14 111.6(6) . .
C20 C21 Eu2 O17 -145.1(5) . .
C20 C21 Eu2 O18 -46.3(8) . .
C20 C21 Eu2 O19 162.8(6) . .
C20 C21 Eu2 O20 24.1(6) . .
C20 C21 Eu2 O28 -82.4(6) . .
C20 C21 O6 Eu1 -0.3(12) . .
C20 C21 O8 Eu2 14.6(12) . .
C21 C20 O5 Eu1 9.8(12) . .
C21 C20 O7 Eu2 -2.7(13) . .
C21 Eu2 O7 C20 1.6(8) . .
C21 Eu2 O13 C24 154.7(9) . .
C21 Eu2 O14 C25 -17.4(11) . .
C21 Eu2 O17 C43 -78.4(8) . .
C21 Eu2 O17 Zn2 127.5(3) . .
C21 Eu2 O18 C32 99.8(8) . .
C21 Eu2 O18 Zn2 -96.1(5) . .
C21 Eu2 O19 C42 143.5(7) . .
C21 Eu2 O19 C44 -37.4(8) . .
C21 Eu2 O20 C26 30.4(10) . .
C21 Eu2 O20 C27 -160.8(6) . .
C21 Eu2 O28 C66 -162.0(17) . .
C22 C23 O10 Eu1 -11.8(11) . .
C22 C23 O12 Eu3 -20.5(11) . .
C23 C22 O9 Eu1 -0.2(11) . .
C23 C22 O11 Eu3 12.8(11) . .
C24 C25 O14 Eu2 -6.7(15) . .
C24 Eu3 O11 C22 146.5(8) 3_766 .
C24 Eu3 O12 C23 -5.1(9) 3_766 .
C24 Eu3 O15 C25 -3.9(8) 3_766 3_766
C24 Eu3 O21 C51 -84.7(7) 3_766 .
C24 Eu3 O21 Zn3 119.8(3) 3_766 .
C24 Eu3 O22 C62 93.2(8) 3_766 .
C24 Eu3 O22 Zn3 -86.2(5) 3_766 .
C24 Eu3 O23 C45 -41.1(7) 3_766 .
C24 Eu3 O23 C46 146.6(5) 3_766 .
C24 Eu3 O24 C61 -139.8(7) 3_766 .
C24 Eu3 O24 C63 35.1(9) 3_766 .
C24 Eu3 O30 C68 -161.8(12) 3_766 .
C25 C24 O13 Eu2 6.6(12) . .
C25 Eu3 O11 C22 175.3(8) 3_766 .
C25 Eu3 O12 C23 38.4(9) 3_766 .
C25 Eu3 O16 C24 -4.2(8) 3_766 3_766
C25 Eu3 O21 C51 -110.6(7) 3_766 .
C25 Eu3 O21 Zn3 93.9(4) 3_766 .
C25 Eu3 O22 C62 67.4(7) 3_766 .
C25 Eu3 O22 Zn3 -112.0(3) 3_766 .
C25 Eu3 O23 C45 -33.4(7) 3_766 .
C25 Eu3 O23 C46 154.3(5) 3_766 .
C25 Eu3 O24 C61 -129.6(7) 3_766 .
C25 Eu3 O24 C63 45.4(9) 3_766 .
C25 Eu3 O30 C68 168.7(12) 3_766 .
C30 C29 C28 C27 0.0 . .
C30 C31 C33 N3 175.4(13) . .
C29 C30 C31 C32 0.0 . .
C29 C30 C31 C33 177.9(9) . .
C29 C28 C27 C32 0.0 . .
C29 C28 C27 O20 -176.1(8) . .
C28 C27 C32 C31 0.0 . .
C28 C27 C32 O18 175.9(8) . .
C28 C27 O20 C26 5.3(12) . .
C28 C27 O20 Eu2 -164.8(4) . .
C27 C32 C31 C30 0.0 . .
C27 C32 C31 C33 -177.8(10) . .
C27 C32 O18 Eu2 -9.3(9) . .
C27 C32 O18 Zn2 -168.8(5) . .
C32 C27 O20 C26 -171.0(8) . .
C32 C27 O20 Eu2 18.9(8) . .
C32 C31 C33 N3 -7(2) . .
C32 O18 Zn2 N3 -13.7(9) . .
C32 O18 Zn2 N4 78.1(12) . .
C32 O18 Zn2 O17 143.6(9) . .
C32 O18 Zn2 O27 -121.0(8) . .
C31 C30 C29 C28 0.0 . .
C31 C32 O18 Eu2 166.4(4) . .
C31 C32 O18 Zn2 6.9(11) . .
C31 C33 N3 C34 176.5(12) . .
C31 C33 N3 Zn2 -6(2) . .
C33 N3 Zn2 N4 -144.1(12) . .
C33 N3 Zn2 O17 -51.0(17) . .
C33 N3 Zn2 O18 13.0(12) . .
C33 N3 Zn2 O27 113.0(12) . .
C34 C35 C36 N4 -69.2(15) . .
C34 N3 Zn2 N4 33.2(9) . .
C34 N3 Zn2 O17 126.3(10) . .
C34 N3 Zn2 O18 -169.7(9) . .
C34 N3 Zn2 O27 -69.7(9) . .
C35 C34 N3 C33 123.2(14) . .
C35 C34 N3 Zn2 -54.2(14) . .
C35 C36 N4 C37 -118.6(12) . .
C35 C36 N4 Zn2 54.4(14) . .
C36 N4 Zn2 N3 -36.4(10) . .
C36 N4 Zn2 O17 168.8(10) . .
C36 N4 Zn2 O18 -126.4(11) . .
C36 N4 Zn2 O27 72.7(10) . .
C37 C38 C43 C42 174.0(11) . .
C37 C38 C43 O17 -4.5(11) . .
C37 C38 C39 C40 -174.7(10) . .
C37 N4 Zn2 N3 135.9(11) . .
C37 N4 Zn2 O17 -19.0(11) . .
C37 N4 Zn2 O18 45.9(16) . .
C37 N4 Zn2 O27 -115.1(11) . .
C38 C37 N4 C36 179.2(12) . .
C38 C37 N4 Zn2 7(2) . .
C38 C43 C42 C41 0.0 . .
C38 C43 C42 O19 -178.5(8) . .
C38 C43 O17 Eu2 -165.9(4) . .
C38 C43 O17 Zn2 -18.3(11) . .
C43 C38 C39 C40 0.0 . .
C43 C42 C41 C40 0.0 . .
C43 C42 O19 C44 168.0(7) . .
C43 C42 O19 Eu2 -12.8(8) . .
C43 O17 Zn2 N3 -69.4(12) . .
C43 O17 Zn2 N4 25.3(8) . .
C43 O17 Zn2 O18 -134.0(8) . .
C43 O17 Zn2 O27 125.9(8) . .
C42 C43 O17 Eu2 15.6(9) . .
C42 C43 O17 Zn2 163.1(5) . .
C42 C41 C40 C39 0.0 . .
C41 C42 O19 C44 -10.4(12) . .
C41 C42 O19 Eu2 168.7(4) . .
C41 C40 C39 C38 0.0 . .
C39 C38 C43 C42 0.0 . .
C39 C38 C43 O17 -178.5(9) . .
C51 C46 C47 C48 0.0 . .
C51 C46 O23 C45 162.6(6) . .
C51 C46 O23 Eu3 -24.5(6) . .
C51 C50 C52 N5 16.2(16) . .
C51 O21 Zn3 N5 17.8(7) . .
C51 O21 Zn3 N6 -72.4(11) . .
C51 O21 Zn3 O22 -133.4(7) . .
C51 O21 Zn3 O29 125.8(6) . .
C46 C51 C50 C49 0.0 . .
C46 C51 C50 C52 177.0(8) . .
C46 C51 O21 Eu3 13.0(8) . .
C46 C51 O21 Zn3 163.4(4) . .
C46 C47 C48 C49 0.0 . .
C47 C46 O23 C45 -12.7(10) . .
C47 C46 O23 Eu3 160.2(3) . .
C47 C48 C49 C50 0.0 . .
C48 C49 C50 C51 0.0 . .
C48 C49 C50 C52 -177.2(8) . .
C49 C50 C52 N5 -166.6(10) . .
C50 C51 C46 C47 0.0 . .
C50 C51 C46 O23 -175.4(7) . .
C50 C51 O21 Eu3 -160.5(4) . .
C50 C51 O21 Zn3 -10.1(9) . .
C50 C52 N5 C53 -179.7(10) . .
C50 C52 N5 Zn3 -0.5(17) . .
C52 N5 Zn3 N6 142.2(9) . .
C52 N5 Zn3 O21 -12.9(9) . .
C52 N5 Zn3 O22 54.3(12) . .
C52 N5 Zn3 O29 -112.8(9) . .
C53 C54 C55 N6 69.3(15) . .
C53 N5 Zn3 N6 -38.5(8) . .
C53 N5 Zn3 O21 166.3(8) . .
C53 N5 Zn3 O22 -126.5(9) . .
C53 N5 Zn3 O29 66.4(8) . .
C54 C53 N5 C52 -119.2(11) . .
C54 C53 N5 Zn3 61.6(12) . .
C54 C55 N6 C56 130.3(12) . .
C54 C55 N6 Zn3 -53.8(14) . .
C55 N6 Zn3 N5 35.4(9) . .
C55 N6 Zn3 O21 125.0(11) . .
C55 N6 Zn3 O22 -175.6(9) . .
C55 N6 Zn3 O29 -73.5(9) . .
C56 C57 C58 C59 177.7(9) . .
C56 N6 Zn3 N5 -149.2(10) . .
C56 N6 Zn3 O21 -59.6(15) . .
C56 N6 Zn3 O22 -0.1(10) . .
C56 N6 Zn3 O29 101.9(10) . .
C62 C57 C58 C59 0.0 . .
C62 C61 O24 C63 -176.9(8) . .
C62 C61 O24 Eu3 -1.4(9) . .
C62 O22 Zn3 N5 89.4(10) . .
C62 O22 Zn3 N6 0.3(9) . .
C62 O22 Zn3 O21 158.7(9) . .
C62 O22 Zn3 O29 -103.2(9) . .
C57 C56 N6 C55 174.7(11) . .
C57 C56 N6 Zn3 -0.8(18) . .
C57 C62 C61 C60 0.0 . .
C57 C62 C61 O24 178.3(8) . .
C57 C62 O22 Eu3 -178.6(4) . .
C57 C62 O22 Zn3 0.5(11) . .
C57 C58 C59 C60 0.0 . .
C58 C59 C60 C61 0.0 . .
C59 C60 C61 C62 0.0 . .
C59 C60 C61 O24 -178.0(10) . .
C60 C61 O24 C63 1.3(12) . .
C60 C61 O24 Eu3 176.8(4) . .
C61 C62 C57 C56 -177.3(10) . .
C61 C62 C57 C58 0.0 . .
C61 C62 O22 Eu3 -3.0(9) . .
C61 C62 O22 Zn3 176.1(5) . .
C64 O26 Zn1 N1 -132.1(12) . .
C64 O26 Zn1 N2 133.2(12) . .
C64 O26 Zn1 O1 -41.1(13) . .
C64 O26 Zn1 O2 40.7(13) . .
C65 C64 O25 Eu1 -176.3(12) . .
C65 C64 O26 Zn1 -178.6(11) . .
C66 O27 Zn2 N3 -129.7(10) . .
C66 O27 Zn2 N4 132.0(10) . .
C66 O27 Zn2 O17 43.6(10) . .
C66 O27 Zn2 O18 -40.6(10) . .
C67 C66 O27 Zn2 179.7(9) . .
C67 C66 O28 Eu2 178.1(10) . .
C68 O29 Zn3 N5 128.7(9) . .
C68 O29 Zn3 N6 -135.0(9) . .
C68 O29 Zn3 O21 37.3(9) . .
C68 O29 Zn3 O22 -44.5(9) . .
C69 C68 O29 Zn3 -175.8(7) . .
C69 C68 O30 Eu3 176.0(7) . .
Eu1 O1 Zn1 N1 -173.9(4) . .
Eu1 O1 Zn1 N2 -89.0(9) . .
Eu1 O1 Zn1 O2 -21.6(3) . .
Eu1 O1 Zn1 O26 79.1(4) . .
Eu1 O2 Zn1 N1 88.2(8) . .
Eu1 O2 Zn1 N2 176.7(4) . .
Eu1 O2 Zn1 O1 22.1(3) . .
Eu1 O2 Zn1 O26 -78.2(4) . .
Eu2 C21 O6 Eu1 142(3) . .
Eu2 O17 Zn2 N3 84.5(9) . .
Eu2 O17 Zn2 N4 179.2(4) . .
Eu2 O17 Zn2 O18 19.9(3) . .
Eu2 O17 Zn2 O27 -80.2(3) . .
Eu2 O18 Zn2 N3 -177.1(4) . .
Eu2 O18 Zn2 N4 -85.4(9) . .
Eu2 O18 Zn2 O17 -19.8(3) . .
Eu2 O18 Zn2 O27 75.6(3) . .
Eu3 C24 C25 O14 177.3(12) 3_766 .
Eu3 C24 C25 O15 4.4(9) 3_766 3_766
Eu3 C24 O13 Eu2 -159(4) 3_766 .
Eu3 C25 O14 Eu2 163(3) 3_766 .
Eu3 O21 Zn3 N5 174.1(3) . .
Eu3 O21 Zn3 N6 83.8(9) . .
Eu3 O21 Zn3 O22 22.9(3) . .
Eu3 O21 Zn3 O29 -77.9(3) . .
Eu3 O22 Zn3 N5 -91.4(7) . .
Eu3 O22 Zn3 N6 179.5(3) . .
Eu3 O22 Zn3 O21 -22.0(3) . .
Eu3 O22 Zn3 O29 76.0(3) . .
N1 C9 C10 C11 73.9(14) . .
N2 C12 C13 C14 -167.8(14) . .
N2 C12 C13 C18 19.0(19) . .
N3 C34 C35 C36 71.4(16) . .
N4 C37 C38 C43 11(2) . .
N4 C37 C38 C39 -174.9(11) . .
N5 C53 C54 C55 -75.7(13) . .
N6 C56 C57 C62 1.8(17) . .
N6 C56 C57 C58 -175.6(11) . .
O1 C7 C2 C3 176.3(8) . .
O1 C7 C2 O3 -7.4(8) . .
O1 Eu1 O2 C18 149.8(8) . .
O1 Eu1 O2 Zn1 -20.3(3) . .
O1 Eu1 O3 C1 162.8(8) . .
O1 Eu1 O3 C2 -19.1(5) . .
O1 Eu1 O4 C17 -13.7(7) . .
O1 Eu1 O4 C19 161.0(6) . .
O1 Eu1 O5 C20 137.1(8) . .
O1 Eu1 O6 C21 -44.9(9) . .
O1 Eu1 O9 C22 147.2(7) . .
O1 Eu1 O10 C23 -59.1(10) . .
O1 Eu1 O25 C64 29.7(18) . .
O2 C18 C13 C12 -8.6(10) . .
O2 C18 C13 C14 178.3(9) . .
O2 Eu1 O1 C7 -136.3(7) . .
O2 Eu1 O1 Zn1 20.3(3) . .
O2 Eu1 O3 C1 -165.8(7) . .
O2 Eu1 O3 C2 12.2(6) . .
O2 Eu1 O4 C17 10.9(6) . .
O2 Eu1 O4 C19 -174.4(8) . .
O2 Eu1 O5 C20 -151.9(8) . .
O2 Eu1 O6 C21 50.5(9) . .
O2 Eu1 O9 C22 84.1(8) . .
O2 Eu1 O10 C23 -136.7(7) . .
O2 Eu1 O25 C64 -42.7(18) . .
O3 C2 C3 C4 -175.8(8) . .
O3 Eu1 O1 C7 16.6(6) . .
O3 Eu1 O1 Zn1 173.2(4) . .
O3 Eu1 O2 C18 120.0(8) . .
O3 Eu1 O2 Zn1 -50.1(4) . .
O3 Eu1 O4 C17 -102.3(6) . .
O3 Eu1 O4 C19 72.4(8) . .
O3 Eu1 O5 C20 71.8(8) . .
O3 Eu1 O6 C21 -71.4(8) . .
O3 Eu1 O9 C22 -157.0(7) . .
O3 Eu1 O10 C23 40.3(8) . .
O3 Eu1 O25 C64 79.0(18) . .
O4 C17 C18 C13 -176.5(8) . .
O4 C17 C18 O2 5.1(8) . .
O4 Eu1 O1 C7 -113.1(7) . .
O4 Eu1 O1 Zn1 43.5(4) . .
O4 Eu1 O2 C18 -9.4(7) . .
O4 Eu1 O2 Zn1 -179.5(4) . .
O4 Eu1 O3 C1 -80.4(8) . .
O4 Eu1 O3 C2 97.6(6) . .
O4 Eu1 O5 C20 -87.1(8) . .
O4 Eu1 O6 C21 80.7(8) . .
O4 Eu1 O9 C22 -24.0(8) . .
O4 Eu1 O10 C23 173.5(8) . .
O4 Eu1 O25 C64 -95.0(18) . .
O5 C20 C21 Eu2 -177.0(9) . .
O5 C20 C21 O6 -6.2(14) . .
O5 C20 C21 O8 172.8(10) . .
O5 C20 O7 Eu2 176.0(9) . .
O5 Eu1 O1 C7 -56.6(7) . .
O5 Eu1 O1 Zn1 100.0(3) . .
O5 Eu1 O2 C18 67.5(8) . .
O5 Eu1 O2 Zn1 -102.7(3) . .
O5 Eu1 O3 C1 -110.5(8) . .
O5 Eu1 O3 C2 67.5(5) . .
O5 Eu1 O4 C17 -72.7(6) . .
O5 Eu1 O4 C19 102.0(7) . .
O5 Eu1 O6 C21 3.5(7) . .
O5 Eu1 O9 C22 -131.7(7) . .
O5 Eu1 O10 C23 136.5(7) . .
O5 Eu1 O25 C64 -11(2) . .
O6 C21 Eu2 O7 -147(3) . .
O6 C21 Eu2 O8 48(3) . .
O6 C21 Eu2 O13 -57(3) . .
O6 C21 Eu2 O14 -34(3) . .
O6 C21 Eu2 O17 69(3) . .
O6 C21 Eu2 O18 168(3) . .
O6 C21 Eu2 O19 17(3) . .
O6 C21 Eu2 O20 -121(3) . .
O6 C21 Eu2 O28 132(3) . .
O6 C21 O8 Eu2 -166.5(8) . .
O6 Eu1 O1 C7 -12.0(8) . .
O6 Eu1 O1 Zn1 144.7(3) . .
O6 Eu1 O2 C18 23.7(9) . .
O6 Eu1 O2 Zn1 -146.5(3) . .
O6 Eu1 O3 C1 -39.4(7) . .
O6 Eu1 O3 C2 138.6(6) . .
O6 Eu1 O4 C17 -143.0(6) . .
O6 Eu1 O4 C19 31.6(7) . .
O6 Eu1 O5 C20 -7.5(8) . .
O6 Eu1 O9 C22 -82.5(7) . .
O6 Eu1 O10 C23 95.9(8) . .
O6 Eu1 O25 C64 176.7(16) . .
O7 C20 C21 Eu2 1.9(9) . .
O7 C20 C21 O6 172.7(10) . .
O7 C20 C21 O8 -8.3(15) . .
O7 C20 O5 Eu1 -169.0(9) . .
O7 Eu2 O8 C21 -11.5(7) . .
O7 Eu2 O13 C24 -155.5(9) . .
O7 Eu2 O14 C25 50.9(10) . .
O7 Eu2 O17 C43 -136.5(7) . .
O7 Eu2 O17 Zn2 69.4(5) . .
O7 Eu2 O18 C32 66.4(8) . .
O7 Eu2 O18 Zn2 -129.5(3) . .
O7 Eu2 O19 C42 158.9(6) . .
O7 Eu2 O19 C44 -22.0(10) . .
O7 Eu2 O20 C26 50.3(9) . .
O7 Eu2 O20 C27 -140.8(7) . .
O7 Eu2 O28 C66 148.6(17) . .
O8 C21 Eu2 O7 165.6(9) . .
O8 C21 Eu2 O13 -105.2(8) . .
O8 C21 Eu2 O14 -81.7(8) . .
O8 C21 Eu2 O17 21.7(8) . .
O8 C21 Eu2 O18 120.5(8) . .
O8 C21 Eu2 O19 -30.5(8) . .
O8 C21 Eu2 O20 -169.2(7) . .
O8 C21 Eu2 O28 84.4(8) . .
O8 C21 O6 Eu1 -179.3(8) . .
O8 Eu2 O7 C20 7.0(8) . .
O8 Eu2 O13 C24 134.6(9) . .
O8 Eu2 O14 C25 -43.6(10) . .
O8 Eu2 O17 C43 -70.8(7) . .
O8 Eu2 O17 Zn2 135.0(3) . .
O8 Eu2 O18 C32 140.1(7) . .
O8 Eu2 O18 Zn2 -55.8(6) . .
O8 Eu2 O19 C42 132.3(7) . .
O8 Eu2 O19 C44 -48.6(8) . .
O8 Eu2 O20 C26 25.3(11) . .
O8 Eu2 O20 C27 -165.8(6) . .
O8 Eu2 O28 C66 -141.0(17) . .
O9 C22 C23 O10 7.8(13) . .
O9 C22 C23 O12 -175.5(8) . .
O9 C22 O11 Eu3 -167.2(7) . .
O9 Eu1 O1 C7 74.7(7) . .
O9 Eu1 O1 Zn1 -128.6(3) . .
O9 Eu1 O2 C18 -139.1(7) . .
O9 Eu1 O2 Zn1 50.8(6) . .
O9 Eu1 O3 C1 49.7(7) . .
O9 Eu1 O3 C2 -132.3(6) . .
O9 Eu1 O4 C17 155.4(5) . .
O9 Eu1 O4 C19 -30.0(8) . .
O9 Eu1 O5 C20 47.1(9) . .
O9 Eu1 O6 C21 -138.8(8) . .
O9 Eu1 O10 C23 8.9(7) . .
O9 Eu1 O25 C64 132.8(18) . .
O10 C23 O12 Eu3 155.4(9) . .
O10 Eu1 O1 C7 135.1(6) . .
O10 Eu1 O1 Zn1 -68.2(6) . .
O10 Eu1 O2 C18 -62.9(8) . .
O10 Eu1 O2 Zn1 126.9(3) . .
O10 Eu1 O3 C1 17.8(8) . .
O10 Eu1 O3 C2 -164.2(5) . .
O10 Eu1 O4 C17 135.2(6) . .
O10 Eu1 O4 C19 -50.1(7) . .
O10 Eu1 O5 C20 -51.1(9) . .
O10 Eu1 O6 C21 151.9(8) . .
O10 Eu1 O9 C22 -3.8(6) . .
O10 Eu1 O25 C64 -156.1(19) . .
O11 C22 C23 O10 -172.2(9) . .
O11 C22 C23 O12 4.5(13) . .
O11 C22 O9 Eu1 179.8(8) . .
O11 Eu3 O12 C23 20.0(7) . .
O11 Eu3 O15 C25 -84.0(8) . 3_766
O11 Eu3 O16 C24 78.2(9) . 3_766
O11 Eu3 O21 C51 8.8(8) . .
O11 Eu3 O21 Zn3 -146.7(3) . .
O11 Eu3 O22 C62 -33.4(8) . .
O11 Eu3 O22 Zn3 147.2(3) . .
O11 Eu3 O23 C45 34.1(7) . .
O11 Eu3 O23 C46 -138.3(5) . .
O11 Eu3 O24 C61 154.0(7) . .
O11 Eu3 O24 C63 -31.0(8) . .
O11 Eu3 O30 C68 -177.8(11) . .
O12 C23 O10 Eu1 172.3(8) . .
O12 Eu3 O11 C22 -16.3(7) . .
O12 Eu3 O15 C25 -125.2(8) . 3_766
O12 Eu3 O16 C24 124.6(8) . 3_766
O12 Eu3 O21 C51 54.0(7) . .
O12 Eu3 O21 Zn3 -101.5(3) . .
O12 Eu3 O22 C62 -76.9(7) . .
O12 Eu3 O22 Zn3 103.8(3) . .
O12 Eu3 O23 C45 105.3(7) . .
O12 Eu3 O23 C46 -67.0(5) . .
O12 Eu3 O24 C61 84.3(7) . .
O12 Eu3 O24 C63 -100.7(9) . .
O12 Eu3 O30 C68 -0.1(14) . .
O13 C24 C25 Eu3 -177.0(10) . 3_766
O13 C24 C25 O14 0.3(17) . .
O13 C24 C25 O15 -172.6(10) . 3_766
O13 Eu2 O7 C20 -74.8(8) . .
O13 Eu2 O8 C21 69.3(7) . .
O13 Eu2 O14 C25 6.9(8) . .
O13 Eu2 O17 C43 12.4(9) . .
O13 Eu2 O17 Zn2 -141.7(3) . .
O13 Eu2 O18 C32 -19.9(8) . .
O13 Eu2 O18 Zn2 144.3(3) . .
O13 Eu2 O19 C42 -144.1(7) . .
O13 Eu2 O19 C44 35.0(8) . .
O13 Eu2 O20 C26 -31.5(9) . .
O13 Eu2 O20 C27 137.4(7) . .
O13 Eu2 O28 C66 -179.1(14) . .
O14 Eu2 O7 C20 -115.8(8) . .
O14 Eu2 O8 C21 115.9(8) . .
O14 Eu2 O13 C24 -7.3(8) . .
O14 Eu2 O17 C43 56.6(7) . .
O14 Eu2 O17 Zn2 -97.6(3) . .
O14 Eu2 O18 C32 -64.2(7) . .
O14 Eu2 O18 Zn2 99.9(3) . .
O14 Eu2 O19 C42 -73.0(6) . .
O14 Eu2 O19 C44 106.1(9) . .
O14 Eu2 O20 C26 -101.6(9) . .
O14 Eu2 O20 C27 67.2(6) . .
O14 Eu2 O28 C66 0(2) . .
O15 C25 O14 Eu2 165.5(9) 3_766 .
O15 Eu3 O11 C22 -164.8(7) . .
O15 Eu3 O12 C23 64.2(8) . .
O15 Eu3 O16 C24 -3.2(8) . 3_766
O15 Eu3 O21 C51 -138.2(6) . .
O15 Eu3 O21 Zn3 66.3(5) . .
O15 Eu3 O22 C62 54.7(7) . .
O15 Eu3 O22 Zn3 -124.7(3) . .
O15 Eu3 O23 C45 -24.0(8) . .
O15 Eu3 O23 C46 163.6(5) . .
O15 Eu3 O24 C61 -124.5(7) . .
O15 Eu3 O24 C63 50.5(8) . .
O15 Eu3 O30 C68 148.6(12) . .
O16 C24 C25 Eu3 5.5(10) 3_766 3_766
O16 C24 C25 O14 -177.2(12) 3_766 .
O16 C24 C25 O15 9.9(17) 3_766 3_766
O16 C24 O13 Eu2 -176.0(9) 3_766 .
O16 Eu3 O11 C22 125.9(7) . .
O16 Eu3 O12 C23 -30.1(9) . .
O16 Eu3 O15 C25 -2.4(8) . 3_766
O16 Eu3 O21 C51 -73.9(7) . .
O16 Eu3 O21 Zn3 130.6(3) . .
O16 Eu3 O22 C62 128.8(7) . .
O16 Eu3 O22 Zn3 -50.6(6) . .
O16 Eu3 O23 C45 -49.3(7) . .
O16 Eu3 O23 C46 138.4(6) . .
O16 Eu3 O24 C61 -147.0(7) . .
O16 Eu3 O24 C63 27.9(10) . .
O16 Eu3 O30 C68 -140.8(12) . .
O17 C43 C42 C41 178.6(8) . .
O17 C43 C42 O19 0.1(8) . .
O17 Eu2 O7 C20 81.6(9) . .
O17 Eu2 O8 C21 -161.1(7) . .
O17 Eu2 O13 C24 40.4(9) . .
O17 Eu2 O14 C25 -138.1(9) . .
O17 Eu2 O18 C32 -146.0(8) . .
O17 Eu2 O18 Zn2 18.1(3) . .
O17 Eu2 O19 C42 13.9(6) . .
O17 Eu2 O19 C44 -167.0(9) . .
O17 Eu2 O20 C26 -161.2(9) . .
O17 Eu2 O20 C27 7.6(8) . .
O17 Eu2 O28 C66 -35.0(16) . .
O18 C32 C31 C30 -175.6(9) . .
O18 C32 C31 C33 6.6(10) . .
O18 Eu2 O7 C20 158.2(8) . .
O18 Eu2 O8 C21 -94.8(8) . .
O18 Eu2 O13 C24 -54.8(9) . .
O18 Eu2 O14 C25 150.5(9) . .
O18 Eu2 O17 C43 136.2(8) . .
O18 Eu2 O17 Zn2 -17.9(3) . .
O18 Eu2 O19 C42 -18.1(7) . .
O18 Eu2 O19 C44 161.0(8) . .
O18 Eu2 O20 C26 175.0(10) . .
O18 Eu2 O20 C27 -16.2(6) . .
O18 Eu2 O28 C66 37.1(17) . .
O19 C42 C41 C40 178.4(8) . .
O19 Eu2 O7 C20 -19.2(10) . .
O19 Eu2 O8 C21 146.5(8) . .
O19 Eu2 O13 C24 66.3(8) . .
O19 Eu2 O14 C25 -73.5(9) . .
O19 Eu2 O17 C43 -15.9(7) . .
O19 Eu2 O17 Zn2 -170.0(4) . .
O19 Eu2 O18 C32 -116.0(7) . .
O19 Eu2 O18 Zn2 48.1(4) . .
O19 Eu2 O20 C26 -74.7(10) . .
O19 Eu2 O20 C27 94.1(7) . .
O19 Eu2 O28 C66 -84.6(17) . .
O20 C27 C32 C31 176.5(7) . .
O20 C27 C32 O18 -7.6(8) . .
O20 Eu2 O7 C20 -153.3(9) . .
O20 Eu2 O8 C21 13.6(9) . .
O20 Eu2 O13 C24 -84.7(8) . .
O20 Eu2 O14 C25 87.3(9) . .
O20 Eu2 O17 C43 114.1(7) . .
O20 Eu2 O17 Zn2 -40.1(4) . .
O20 Eu2 O18 C32 13.5(7) . .
O20 Eu2 O18 Zn2 177.7(4) . .
O20 Eu2 O19 C42 -100.5(7) . .
O20 Eu2 O19 C44 78.6(9) . .
O20 Eu2 O28 C66 88.4(17) . .
O21 C51 C46 C47 -173.9(7) . .
O21 C51 C46 O23 10.8(7) . .
O21 C51 C50 C49 173.1(7) . .
O21 C51 C50 C52 -9.8(9) . .
O21 Eu3 O11 C22 32.7(8) . .
O21 Eu3 O12 C23 -124.8(8) . .
O21 Eu3 O15 C25 71.4(10) . 3_766
O21 Eu3 O16 C24 -151.3(9) . 3_766
O21 Eu3 O22 C62 -159.7(8) . .
O21 Eu3 O22 Zn3 20.9(3) . .
O21 Eu3 O23 C45 -166.9(8) . .
O21 Eu3 O23 C46 20.7(5) . .
O21 Eu3 O24 C61 21.8(8) . .
O21 Eu3 O24 C63 -163.3(8) . .
O21 Eu3 O30 C68 -34.6(12) . .
O22 C62 C57 C56 -1.6(11) . .
O22 C62 C57 C58 175.7(8) . .
O22 C62 C61 C60 -175.6(8) . .
O22 C62 C61 O24 2.7(9) . .
O22 Eu3 O11 C22 -63.1(8) . .
O22 Eu3 O12 C23 166.1(8) . .
O22 Eu3 O15 C25 146.0(8) . 3_766
O22 Eu3 O16 C24 -88.3(10) . 3_766
O22 Eu3 O21 C51 135.2(7) . .
O22 Eu3 O21 Zn3 -20.3(3) . .
O22 Eu3 O23 C45 163.7(6) . .
O22 Eu3 O23 C46 -8.7(6) . .
O22 Eu3 O24 C61 0.1(6) . .
O22 Eu3 O24 C63 175.1(9) . .
O22 Eu3 O30 C68 35.5(12) . .
O23 C46 C47 C48 175.2(7) . .
O23 Eu3 O11 C22 57.8(7) . .
O23 Eu3 O12 C23 -60.3(7) . .
O23 Eu3 O15 C25 -27.3(9) . 3_766
O23 Eu3 O16 C24 155.7(9) . 3_766
O23 Eu3 O21 C51 -18.5(6) . .
O23 Eu3 O21 Zn3 -174.1(4) . .
O23 Eu3 O22 C62 -131.6(6) . .
O23 Eu3 O22 Zn3 49.1(4) . .
O23 Eu3 O24 C61 110.4(7) . .
O23 Eu3 O24 C63 -74.7(10) . .
O23 Eu3 O30 C68 -85.6(12) . .
O24 Eu3 O11 C22 -94.4(7) . .
O24 Eu3 O12 C23 102.0(8) . .
O24 Eu3 O15 C25 -164.5(9) . 3_766
O24 Eu3 O16 C24 19.6(10) . 3_766
O24 Eu3 O21 C51 114.5(6) . .
O24 Eu3 O21 Zn3 -41.0(4) . .
O24 Eu3 O22 C62 1.5(6) . .
O24 Eu3 O22 Zn3 -177.9(4) . .
O24 Eu3 O23 C45 78.6(8) . .
O24 Eu3 O23 C46 -93.8(6) . .
O24 Eu3 O30 C68 89.1(12) . .
O25 C64 O26 Zn1 -4(2) . .
O25 Eu1 O1 C7 146.1(8) . .
O25 Eu1 O1 Zn1 -57.2(3) . .
O25 Eu1 O2 C18 -131.1(8) . .
O25 Eu1 O2 Zn1 58.7(3) . .
O25 Eu1 O3 C1 108.0(7) . .
O25 Eu1 O3 C2 -74.0(6) . .
O25 Eu1 O4 C17 69.7(6) . .
O25 Eu1 O4 C19 -115.7(7) . .
O25 Eu1 O5 C20 176.6(7) . .
O25 Eu1 O6 C21 178.8(7) . .
O25 Eu1 O9 C22 76.2(7) . .
O25 Eu1 O10 C23 -70.0(7) . .
O26 C64 O25 Eu1 9(3) . .
O27 C66 O28 Eu2 -2(3) . .
O28 C66 O27 Zn2 0(2) . .
O28 Eu2 O7 C20 88.1(9) . .
O28 Eu2 O8 C21 -90.9(8) . .
O28 Eu2 O13 C24 172.4(8) . .
O28 Eu2 O14 C25 -172.9(8) . .
O28 Eu2 O17 C43 -143.1(8) . .
O28 Eu2 O17 Zn2 62.8(3) . .
O28 Eu2 O18 C32 136.2(8) . .
O28 Eu2 O18 Zn2 -59.7(3) . .
O28 Eu2 O19 C42 69.8(7) . .
O28 Eu2 O19 C44 -111.1(8) . .
O28 Eu2 O20 C26 114.8(9) . .
O28 Eu2 O20 C27 -76.4(7) . .
O29 C68 O30 Eu3 -5(2) . .
O30 C68 O29 Zn3 5.1(18) . .
O30 Eu3 O11 C22 162.3(6) . .
O30 Eu3 O12 C23 -158.5(7) . .
O30 Eu3 O15 C25 77.1(9) . 3_766
O30 Eu3 O16 C24 -81.2(9) . 3_766
O30 Eu3 O21 C51 -143.9(7) . .
O30 Eu3 O21 Zn3 60.6(3) . .
O30 Eu3 O22 C62 121.7(7) . .
O30 Eu3 O22 Zn3 -57.7(3) . .
O30 Eu3 O23 C45 -109.3(7) . .
O30 Eu3 O23 C46 78.4(5) . .
O30 Eu3 O24 C61 -62.0(7) . .
O30 Eu3 O24 C63 113.0(8) . .

loop_
_smtbx_masks_void_nr
_smtbx_masks_void_average_x
_smtbx_masks_void_average_y
_smtbx_masks_void_average_z
_smtbx_masks_void_volume
_smtbx_masks_void_count_electrons
1 -0.493 0.000 0.500 1823.7 906.8
2 -0.544 0.500 0.000 1823.7 906.8
